data_4134569
loop_
_publ_author_name
'Jana, Manish'
'White, Corey J.'
'Pal, Nabhendu'
'Demeshko, Serhiy'
'Kupper, Claudia'
'Meyer, Franc'
'Lehnert, Nicolai'
'Majumdar, Amit'

_publ_section_title
;
 Functional Models for the Mono- and Di-nitrosyl Intermediates of FNORs:
 Semireduction versus Superreduction of NO.
;
_journal_name_full 'Journal of the American Chemical Society'
_journal_paper_doi 10.1021/jacs.9b13795
_journal_year 2020
_chemical_formula_moiety 'C86 H100 Fe4 N20 O5, 4(B F4)'
_chemical_formula_sum 'C86 H100 B4 F16 Fe4 N20 O5'
_chemical_formula_weight 2064.49
_space_group_crystal_system triclinic
_space_group_IT_number 2
_space_group_name_Hall '-P 1'
_space_group_name_H-M_alt 'P -1'
_atom_sites_solution_hydrogens mixed
_atom_sites_solution_primary dual
_audit_creation_date 2019-01-21
_audit_creation_method
;
Olex2 1.2
(compiled 2018.05.29 svn.r3508 for OlexSys, GUI svn.r5506)
;
_cell_angle_alpha 113.567(7)
_cell_angle_beta 90.687(8)
_cell_angle_gamma 116.641(8)
_cell_formula_units_Z 2
_cell_length_a 18.424(6)
_cell_length_b 18.600(6)
_cell_length_c 21.629(6)
_cell_measurement_reflns_used 7971
_cell_measurement_temperature 100(2)
_cell_measurement_theta_max 22.78
_cell_measurement_theta_min 2.20
_cell_volume 5905(3)
_computing_cell_refinement 'SAINT v8.38A (Bruker, 2016)'
_computing_data_collection 'APEX2 v2017.3-0 (Bruker-Axs,2016)'
_computing_data_reduction 'SAINT v8.38A (Bruker, 2016)'
_computing_molecular_graphics 'Olex2 (Dolomanov et al., 2009)'
_computing_publication_material 'Olex2 (Dolomanov et al., 2009)'
_computing_structure_refinement 'ShelXL (Sheldrick, 2015)'
_computing_structure_solution 'ShelXD (Sheldrick, 2015)'
_diffrn_ambient_temperature 100(2)
_diffrn_measured_fraction_theta_full 0.981
_diffrn_measured_fraction_theta_max 0.938
_diffrn_measurement_device_type 'Bruker APEX-II CCD'
_diffrn_measurement_method 'phi and omega scan'
_diffrn_radiation_monochromator graphite
_diffrn_radiation_probe x-ray
_diffrn_radiation_type MoK\a
_diffrn_radiation_wavelength 0.71073
_diffrn_reflns_av_R_equivalents 0.1240
_diffrn_reflns_av_unetI/netI 0.1962
_diffrn_reflns_Laue_measured_fraction_full 0.981
_diffrn_reflns_Laue_measured_fraction_max 0.938
_diffrn_reflns_limit_h_max 21
_diffrn_reflns_limit_h_min -22
_diffrn_reflns_limit_k_max 21
_diffrn_reflns_limit_k_min -22
_diffrn_reflns_limit_l_max 24
_diffrn_reflns_limit_l_min -25
_diffrn_reflns_number 52982
_diffrn_reflns_point_group_measured_fraction_full 0.981
_diffrn_reflns_point_group_measured_fraction_max 0.938
_diffrn_reflns_theta_full 25.242
_diffrn_reflns_theta_max 25.774
_diffrn_reflns_theta_min 2.099
_diffrn_source_type 'fine-focus sealed tube'
_diffrn_standards_number 0
_exptl_absorpt_coefficient_mu 0.556
_exptl_absorpt_correction_T_max 0.7452
_exptl_absorpt_correction_T_min 0.6071
_exptl_absorpt_correction_type multi-scan
_exptl_absorpt_process_details
;
SADABS-2016/2 (Bruker,2016/2) was used for absorption correction.
wR2(int) was 0.1215 before and 0.0872 after correction.
The Ratio of minimum to maximum transmission is 0.8147.
The \l/2 correction factor is Not present.
;
_exptl_crystal_colour brown
_exptl_crystal_density_diffrn 1.161
_exptl_crystal_density_method 'not measured'
_exptl_crystal_description block
_exptl_crystal_F_000 2128
_exptl_crystal_size_max 0.22
_exptl_crystal_size_mid 0.18
_exptl_crystal_size_min 0.16
_refine_diff_density_max 2.480
_refine_diff_density_min -0.935
_refine_diff_density_rms 0.175
_refine_ls_extinction_method none
_refine_ls_goodness_of_fit_ref 1.317
_refine_ls_hydrogen_treatment mixed
_refine_ls_matrix_type full
_refine_ls_number_parameters 1148
_refine_ls_number_reflns 21259
_refine_ls_number_restraints 47
_refine_ls_restrained_S_all 1.318
_refine_ls_R_factor_all 0.2657
_refine_ls_R_factor_gt 0.1606
_refine_ls_shift/su_max 0.000
_refine_ls_shift/su_mean 0.000
_refine_ls_structure_factor_coef Fsqd
_refine_ls_weighting_details 'w=1/[\s^2^(Fo^2^)+(0.2000P)^2^] where P=(Fo^2^+2Fc^2^)/3'
_refine_ls_weighting_scheme calc
_refine_ls_wR_factor_gt 0.4090
_refine_ls_wR_factor_ref 0.4750
_reflns_Friedel_coverage 0.000
_reflns_number_gt 8673
_reflns_number_total 21259
_reflns_threshold_expression 'I > 2\s(I)'
_cod_data_source_file ja9b13795_si_002.cif
_cod_data_source_block Dimermixedvalence
_cod_original_sg_symbol_H-M P-1
_cod_database_code 4134569
_shelxl_version_number 2014-3
_shelx_space_group_comment
;
The symmetry employed for this shelxl refinement is uniquely defined
by the following loop, which should always be used as a source of
symmetry information in preference to the above space-group names.
They are only intended as comments.
;
_shelx_estimated_absorpt_t_max 0.916
_shelx_estimated_absorpt_t_min 0.887
_olex2_refinement_description
;
1. Fixed Uiso
 At 1.2 times of:
  All C(H) groups, All C(H,H) groups, All C(H,H,H,H) groups
 At 1.5 times of:
  All C(H,H,H) groups
2. Restrained distances
 N10-C43A
 2.5 with sigma of 0.02
 O4-H4 = O2-H2
 0.84 with sigma of 0.02
 C76-C75 \\sim C55A-C54 \\sim C55B-C54
 with sigma of 0.02
 F1-B1 \\sim F4B-B1 \\sim F4A-B1 \\sim F3B-B1 \\sim F3A-B1
 with sigma of 0.02
 F6-B2 \\sim F8B-B2 \\sim F8A-B2
 with sigma of 0.02
 F13-B4 \\sim F14-B4 \\sim F16B-B4 \\sim F16A-B4 \\sim F15B-B4 \\sim F15A-B4
 with sigma of 0.02
 C12B-C11 \\sim C12A-C11
 with sigma of 0.02
 N10-C42B \\sim N10-C42A
 with sigma of 0.02
 C42B-C43B \\sim C42A-C43A
 with sigma of 0.02
 N13-C54 \\sim N5-C21 \\sim N18-C75 \\sim N10-C42A \\sim N10-C42B
 with sigma of 0.02
 F9B-B3 \\sim F9A-B3
 with sigma of 0.02
3. Uiso/Uaniso restraints and constraints
Uanis(Fe1) = Uanis(Fe2) = Uanis(O1)
Uanis(Fe3) = Uanis(Fe4) = Uanis(O5)
Uanis(C53) = Uanis(C48)
Uanis(C20) = Uanis(C19) = Uanis(C18)
Uanis(C54) = Uanis(C55B) = Uanis(C55A)
Uanis(F1) = Uanis(F4B) = Uanis(F4A)
Uanis(B1) = Uanis(F3A) = Uanis(F3B)
Uanis(F6) = Uanis(F8B) = Uanis(F8A)
Uanis(B2) = Uanis(B4)
Uanis(F14) = Uanis(F15A) = Uanis(F15B) = Uanis(F13) = Uanis(F16A) = Uanis(F16B)
Uanis(F11) = Uanis(F12B) = Uanis(F12A)
Uanis(C85) = Uanis(C86)
Uanis(C11) = Uanis(C12A) = Uanis(C12B)
Uanis(C43B) = Uanis(C42B) = Uanis(C43A) = Uanis(C42A)
Uanis(F11) = Uanis(F9A) = Uanis(F9B)
4. Others
 Sof(H11C)=Sof(H11D)=Sof(C12B)=Sof(H12D)=Sof(H12E)=Sof(H12F)=Sof(C42B)=
 Sof(H42C)=Sof(H42D)=Sof(C43B)=Sof(H43D)=Sof(H43E)=Sof(H43F)=Sof(H54C)=
 Sof(H54D)=Sof(C55B)=Sof(H55D)=Sof(H55E)=Sof(H55F)=1-FVAR(1)
 Sof(H11A)=Sof(H11B)=Sof(C12A)=Sof(H12A)=Sof(H12B)=Sof(H12C)=Sof(C42A)=
 Sof(H42A)=Sof(H42B)=Sof(C43A)=Sof(H43A)=Sof(H43B)=Sof(H43C)=Sof(H54A)=
 Sof(H54B)=Sof(C55A)=Sof(H55A)=Sof(H55B)=Sof(H55C)=FVAR(1)
 Sof(F3B)=Sof(F4B)=Sof(F8B)=Sof(F9B)=Sof(F12B)=Sof(F15B)=Sof(F16B)=1-FVAR(2)
 Sof(F3A)=Sof(F4A)=Sof(F8A)=Sof(F9A)=Sof(F12A)=Sof(F15A)=Sof(F16A)=FVAR(2)
5.a Ternary CH refined with riding coordinates:
 C1(H1), C44(H44)
5.b Secondary CH2 refined with riding coordinates:
 C2(H2A,H2B), C3(H3A,H3B), C11(H11A,H11B), C11(H11C,H11D), C13(H13A,H13B),
 C21(H21A,H21B), C23(H23A,H23B), C24(H24A,H24B), C32(H32A,H32B), C34(H34A,H34B),
  C42A(H42A,H42B), C42B(H42C,H42D), C45(H45A,H45B), C46(H46A,H46B), C54(H54A,
 H54B), C54(H54C,H54D), C56(H56A,H56B), C64(H64A,H64B), C66(H66A,H66B),
 C67(H67A,H67B), C75(H75A,H75B), C77(H77A,H77B), C85(H85A,H85B)
5.c Me refined with riding coordinates:
 C12A(H12A,H12B,H12C), C12B(H12D,H12E,H12F)
5.d Aromatic/amide H refined with riding coordinates:
 C6(H6), C7(H7), C8(H8), C9(H9), C16(H16), C17(H17), C18(H18), C19(H19),
 C27(H27), C28(H28), C29(H29), C30(H30), C37(H37), C38(H38), C39(H39), C40(H40),
  C49(H49), C50(H50), C51(H51), C52(H52), C59(H59), C60(H60), C61(H61),
 C62(H62), C70(H70), C71(H71), C72(H72), C73(H73), C80(H80), C81(H81), C82(H82),
  C83(H83)
5.e Idealised Me refined as rotating group:
 C22(H22A,H22B,H22C), C33(H33A,H33B,H33C), C43A(H43A,H43B,H43C), C43B(H43D,
 H43E,H43F), C55A(H55A,H55B,H55C), C55B(H55D,H55E,H55F), C65(H65A,H65B,H65C),
 C76(H76A,H76B,H76C), C86(H86A,H86B,H86C)
;
_olex2_submission_special_instructions 'No special instructions were received'

loop_
_space_group_symop_operation_xyz
'x, y, z'
'-x, -y, -z'

loop_
_atom_site_label
_atom_site_type_symbol
_atom_site_fract_x
_atom_site_fract_y
_atom_site_fract_z
_atom_site_U_iso_or_equiv
_atom_site_adp_type
_atom_site_occupancy
_atom_site_site_symmetry_order
_atom_site_calc_flag
_atom_site_refinement_flags_posn
_atom_site_refinement_flags_adp
_atom_site_refinement_flags_occupancy
_atom_site_disorder_assembly
_atom_site_disorder_group
Fe1 Fe 0.86010(11) 0.62942(13) 0.84773(8) 0.0463(4) Uani 1 1 d . . . . .
Fe2 Fe 0.64791(11) 0.44035(13) 0.78670(8) 0.0463(4) Uani 1 1 d . . . . .
Fe3 Fe 0.70891(11) 0.57847(13) 0.71557(8) 0.0469(4) Uani 1 1 d . . . . .
Fe4 Fe 0.74816(11) 0.39033(13) 0.65471(8) 0.0469(4) Uani 1 1 d . . . . .
O1 O 0.7763(5) 0.5006(6) 0.8228(4) 0.0463(4) Uani 1 1 d . . . . .
O2 O 0.8008(5) 0.6681(6) 0.7996(4) 0.050(2) Uani 1 1 d D . . . .
O3 O 0.6368(5) 0.5092(5) 0.7512(4) 0.046(2) Uani 1 1 d . . . . .
O4 O 0.6561(5) 0.3506(6) 0.7012(4) 0.048(2) Uani 1 1 d D . . . .
O5 O 0.7807(5) 0.5172(6) 0.6783(4) 0.0469(4) Uani 1 1 d . . . . .
N1 N 0.9437(6) 0.5782(7) 0.8842(5) 0.042(3) Uani 1 1 d . . . . .
N2 N 0.8780(7) 0.6885(7) 0.9559(6) 0.056(3) Uani 1 1 d . . . . .
N3 N 0.9253(8) 0.7085(7) 1.0602(5) 0.061(3) Uani 1 1 d . . . . .
N4 N 0.9860(6) 0.7054(8) 0.8388(5) 0.048(3) Uani 1 1 d . . . . .
N5 N 1.1140(6) 0.7288(7) 0.8359(5) 0.049(3) Uani 1 1 d D . . . .
N6 N 0.6536(7) 0.3544(7) 0.8407(5) 0.054(3) Uani 1 1 d . . . . .
N7 N 0.6339(6) 0.5045(7) 0.8903(5) 0.047(3) Uani 1 1 d . . . . .
N8 N 0.6241(7) 0.5165(8) 0.9944(5) 0.056(3) Uani 1 1 d . . . . .
N9 N 0.5195(6) 0.3386(8) 0.7710(5) 0.056(3) Uani 1 1 d . . . . .
N10 N 0.4313(7) 0.2067(7) 0.7670(6) 0.059(3) Uani 1 1 d D . . . .
N11 N 0.7870(6) 0.6619(7) 0.6592(5) 0.043(3) Uani 1 1 d . . . . .
N12 N 0.6711(6) 0.6758(7) 0.7277(5) 0.046(3) Uani 1 1 d . . . . .
N13 N 0.6894(8) 0.8027(7) 0.7285(5) 0.062(3) Uani 1 1 d D . . . .
N14 N 0.6307(6) 0.5088(7) 0.6131(4) 0.038(2) Uani 1 1 d . . . . .
N15 N 0.6085(7) 0.4892(7) 0.5036(5) 0.055(3) Uani 1 1 d . . . . .
N16 N 0.8787(6) 0.4438(7) 0.6212(5) 0.045(3) Uani 1 1 d . . . . .
N17 N 0.8020(6) 0.3094(8) 0.6614(5) 0.049(3) Uani 1 1 d . . . . .
N18 N 0.9073(6) 0.2805(8) 0.6608(4) 0.049(3) Uani 1 1 d D . . . .
N19 N 0.7137(6) 0.3264(7) 0.5443(5) 0.047(3) Uani 1 1 d . . . . .
N20 N 0.7406(7) 0.2962(7) 0.4409(5) 0.049(3) Uani 1 1 d . . . . .
C1 C 0.7995(8) 0.4660(8) 0.8623(6) 0.045(3) Uani 1 1 d . . . . .
H1 H 0.8001 0.4998 0.9119 0.054 Uiso 1 1 calc R . . . .
C2 C 0.8865(8) 0.4809(10) 0.8573(6) 0.049(4) Uani 1 1 d . . . . .
H2A H 0.9041 0.4575 0.8849 0.059 Uiso 1 1 calc R . . . .
H2B H 0.8873 0.4484 0.8085 0.059 Uiso 1 1 calc R . . . .
C3 C 0.9708(8) 0.6226(10) 0.9595(6) 0.054(4) Uani 1 1 d . . . . .
H3A H 1.0312 0.6669 0.9741 0.065 Uiso 1 1 calc R . . . .
H3B H 0.9611 0.5773 0.9762 0.065 Uiso 1 1 calc R . . . .
C4 C 0.9213(8) 0.6707(9) 0.9909(6) 0.051(3) Uani 1 1 d . . . . .
C5 C 0.8485(8) 0.7406(8) 1.0072(7) 0.048(3) Uani 1 1 d . . . . .
C6 C 0.8012(9) 0.7752(9) 0.9973(8) 0.064(4) Uani 1 1 d . . . . .
H6 H 0.7811 0.7660 0.9526 0.076 Uiso 1 1 calc R . . . .
C7 C 0.7844(9) 0.8236(10) 1.0550(8) 0.068(4) Uani 1 1 d . . . . .
H7 H 0.7508 0.8486 1.0505 0.082 Uiso 1 1 calc R . . . .
C8 C 0.8134(13) 0.8378(11) 1.1188(8) 0.088(6) Uani 1 1 d . . . . .
H8 H 0.8026 0.8755 1.1579 0.106 Uiso 1 1 calc R . . . .
C9 C 0.8591(10) 0.7983(10) 1.1288(7) 0.064(4) Uani 1 1 d . . . . .
H9 H 0.8761 0.8040 1.1729 0.077 Uiso 1 1 calc R . . . .
C10 C 0.8771(8) 0.7520(9) 1.0715(7) 0.052(3) Uani 1 1 d . . . . .
C11 C 0.9689(9) 0.7027(11) 1.1152(7) 0.071(4) Uani 1 1 d D . . . .
H11A H 0.9864 0.6565 1.0963 0.085 Uiso 0.212(19) 1 calc R . P A 1
H11B H 0.9366 0.6943 1.1504 0.085 Uiso 0.212(19) 1 calc R . P A 1
H11C H 0.9378 0.7034 1.1523 0.085 Uiso 0.788(19) 1 calc R . P A 2
H11D H 0.9695 0.6450 1.0950 0.085 Uiso 0.788(19) 1 calc R . P A 2
C12A C 1.040(4) 0.797(3) 1.140(4) 0.071(4) Uani 0.212(19) 1 d D . P A 1
H12A H 1.0799 0.8110 1.1793 0.106 Uiso 0.212(19) 1 calc R . P A 1
H12B H 1.0670 0.8020 1.1028 0.106 Uiso 0.212(19) 1 calc R . P A 1
H12C H 1.0181 0.8391 1.1559 0.106 Uiso 0.212(19) 1 calc R . P A 1
C12B C 1.0558(11) 0.7786(13) 1.1457(10) 0.071(4) Uani 0.788(19) 1 d D . P A 2
H12D H 1.0825 0.7728 1.1815 0.106 Uiso 0.788(19) 1 calc R . P A 2
H12E H 1.0871 0.7774 1.1092 0.106 Uiso 0.788(19) 1 calc R . P A 2
H12F H 1.0554 0.8359 1.1664 0.106 Uiso 0.788(19) 1 calc R . P A 2
C13 C 1.0175(8) 0.5982(10) 0.8541(7) 0.059(4) Uani 1 1 d . . . . .
H13A H 1.0045 0.5462 0.8089 0.070 Uiso 1 1 calc R . . . .
H13B H 1.0644 0.6081 0.8853 0.070 Uiso 1 1 calc R . . . .
C14 C 1.0423(9) 0.6807(10) 0.8442(6) 0.054(4) Uani 1 1 d . . . . .
C15 C 1.0300(8) 0.7840(10) 0.8292(6) 0.054(4) Uani 1 1 d . . . . .
C16 C 1.0044(9) 0.8414(10) 0.8219(7) 0.061(4) Uani 1 1 d . . . . .
H16 H 0.9498 0.8324 0.8245 0.073 Uiso 1 1 calc R . . . .
C17 C 1.0619(9) 0.9106(11) 0.8110(8) 0.073(4) Uani 1 1 d . . . . .
H17 H 1.0471 0.9519 0.8075 0.087 Uiso 1 1 calc R . . . .
C18 C 1.1412(10) 0.9232(10) 0.8049(8) 0.074(3) Uani 1 1 d . . . . .
H18 H 1.1776 0.9688 0.7930 0.088 Uiso 1 1 calc R . . . .
C19 C 1.1685(10) 0.8664(10) 0.8166(8) 0.074(3) Uani 1 1 d . . . . .
H19 H 1.2241 0.8778 0.8165 0.088 Uiso 1 1 calc R . . . .
C20 C 1.1113(10) 0.7951(11) 0.8281(8) 0.074(3) Uani 1 1 d . . . . .
C21 C 1.1862(8) 0.7155(11) 0.8371(7) 0.068(4) Uani 1 1 d D . . . .
H21A H 1.1911 0.6997 0.8750 0.081 Uiso 1 1 calc R . . . .
H21B H 1.2373 0.7730 0.8474 0.081 Uiso 1 1 calc R . . . .
C22 C 1.1810(11) 0.6404(12) 0.7677(8) 0.090(5) Uani 1 1 d . . . . .
H22A H 1.1710 0.6527 0.7293 0.135 Uiso 1 1 calc GR . . . .
H22B H 1.1350 0.5818 0.7603 0.135 Uiso 1 1 calc GR . . . .
H22C H 1.2336 0.6393 0.7696 0.135 Uiso 1 1 calc GR . . . .
C23 C 0.7384(8) 0.3652(9) 0.8371(6) 0.050(3) Uani 1 1 d . . . . .
H23A H 0.7390 0.3300 0.7888 0.060 Uiso 1 1 calc R . . . .
H23B H 0.7544 0.3434 0.8669 0.060 Uiso 1 1 calc R . . . .
C24 C 0.6480(9) 0.3916(10) 0.9142(6) 0.059(4) Uani 1 1 d . . . . .
H24A H 0.6003 0.3447 0.9213 0.071 Uiso 1 1 calc R . . . .
H24B H 0.6996 0.4093 0.9449 0.071 Uiso 1 1 calc R . . . .
C25 C 0.6368(7) 0.4709(9) 0.9326(6) 0.044(3) Uani 1 1 d . . . . .
C26 C 0.6141(8) 0.5750(10) 0.9243(6) 0.052(4) Uani 1 1 d . . . . .
C27 C 0.6022(7) 0.6272(10) 0.9035(6) 0.048(3) Uani 1 1 d . . . . .
H27 H 0.6093 0.6246 0.8594 0.058 Uiso 1 1 calc R . . . .
C28 C 0.5793(10) 0.6857(12) 0.9483(9) 0.079(5) Uani 1 1 d . . . . .
H28 H 0.5672 0.7214 0.9331 0.095 Uiso 1 1 calc R . . . .
C29 C 0.5728(9) 0.6955(11) 1.0147(8) 0.069(4) Uani 1 1 d . . . . .
H29 H 0.5607 0.7401 1.0450 0.083 Uiso 1 1 calc R . . . .
C30 C 0.5843(9) 0.6395(11) 1.0369(8) 0.073(5) Uani 1 1 d . . . . .
H30 H 0.5767 0.6418 1.0809 0.088 Uiso 1 1 calc R . . . .
C31 C 0.6078(9) 0.5790(10) 0.9901(7) 0.056(4) Uani 1 1 d . . . . .
C32 C 0.6305(9) 0.4986(10) 1.0558(6) 0.063(4) Uani 1 1 d . . . . .
H32A H 0.5855 0.5013 1.0795 0.075 Uiso 1 1 calc R . . . .
H32B H 0.6227 0.4371 1.0395 0.075 Uiso 1 1 calc R . . . .
C33 C 0.7131(9) 0.5657(11) 1.1060(7) 0.073(5) Uani 1 1 d . . . . .
H33A H 0.7575 0.5609 1.0833 0.109 Uiso 1 1 calc GR . . . .
H33B H 0.7145 0.5536 1.1460 0.109 Uiso 1 1 calc GR . . . .
H33C H 0.7214 0.6267 1.1216 0.109 Uiso 1 1 calc GR . . . .
C34 C 0.5884(8) 0.2630(8) 0.7984(7) 0.051(3) Uani 1 1 d . . . . .
H34A H 0.5780 0.2275 0.8245 0.062 Uiso 1 1 calc R . . . .
H34B H 0.6058 0.2348 0.7563 0.062 Uiso 1 1 calc R . . . .
C35 C 0.5090(10) 0.2625(11) 0.7776(7) 0.063(4) Uani 1 1 d . . . . .
C36 C 0.4415(8) 0.3222(10) 0.7547(6) 0.046(3) Uani 1 1 d . . . . .
C37 C 0.4138(9) 0.3771(9) 0.7465(6) 0.056(4) Uani 1 1 d . . . . .
H37 H 0.4524 0.4349 0.7509 0.067 Uiso 1 1 calc R . . . .
C38 C 0.3249(9) 0.3442(11) 0.7312(6) 0.064(4) Uani 1 1 d . . . . .
H38 H 0.3046 0.3802 0.7249 0.077 Uiso 1 1 calc R . . . .
C39 C 0.2704(8) 0.2615(11) 0.7259(7) 0.060(4) Uani 1 1 d . . . . .
H39 H 0.2119 0.2388 0.7141 0.072 Uiso 1 1 calc R . . . .
C40 C 0.3020(10) 0.2081(10) 0.7383(7) 0.074(5) Uani 1 1 d . . . . .
H40 H 0.2652 0.1518 0.7374 0.089 Uiso 1 1 calc R . . . .
C41 C 0.3874(8) 0.2422(10) 0.7514(6) 0.054(4) Uani 1 1 d . . . . .
C42A C 0.386(4) 0.130(5) 0.783(6) 0.089(6) Uani 0.212(19) 1 d D . P A 1
H42A H 0.3906 0.0791 0.7481 0.107 Uiso 0.212(19) 1 calc R . P A 1
H42B H 0.4174 0.1470 0.8283 0.107 Uiso 0.212(19) 1 calc R . P A 1
C42B C 0.4044(18) 0.1201(13) 0.7686(15) 0.089(6) Uani 0.788(19) 1 d D . P A 2
H42C H 0.4401 0.1333 0.8107 0.107 Uiso 0.788(19) 1 calc R . P A 2
H42D H 0.3468 0.0984 0.7756 0.107 Uiso 0.788(19) 1 calc R . P A 2
C43A C 0.306(3) 0.096(4) 0.786(4) 0.089(6) Uani 0.212(19) 1 d D . P A 1
H43A H 0.2746 0.0323 0.7522 0.134 Uiso 0.212(19) 1 calc GR . P A 1
H43B H 0.2826 0.1292 0.7751 0.134 Uiso 0.212(19) 1 calc GR . P A 1
H43C H 0.3015 0.1024 0.8327 0.134 Uiso 0.212(19) 1 calc GR . P A 1
C43B C 0.4045(14) 0.0515(13) 0.7161(12) 0.089(6) Uani 0.788(19) 1 d D . P A 2
H43D H 0.3519 0.0169 0.6811 0.134 Uiso 0.788(19) 1 calc GR . P A 2
H43E H 0.4104 0.0123 0.7331 0.134 Uiso 0.788(19) 1 calc GR . P A 2
H43F H 0.4513 0.0746 0.6954 0.134 Uiso 0.788(19) 1 calc GR . P A 2
C44 C 0.8350(7) 0.5540(8) 0.6400(6) 0.041(3) Uani 1 1 d . . . . .
H44 H 0.8047 0.5184 0.5900 0.049 Uiso 1 1 calc R . . . .
C45 C 0.8615(7) 0.6499(9) 0.6610(6) 0.050(4) Uani 1 1 d . . . . .
H45A H 0.8941 0.6694 0.6292 0.060 Uiso 1 1 calc R . . . .
H45B H 0.8978 0.6879 0.7085 0.060 Uiso 1 1 calc R . . . .
C46 C 0.8024(9) 0.7546(9) 0.6995(7) 0.058(4) Uani 1 1 d . . . . .
H46A H 0.8188 0.7876 0.6712 0.070 Uiso 1 1 calc R . . . .
H46B H 0.8478 0.7875 0.7416 0.070 Uiso 1 1 calc R . . . .
C47 C 0.7177(8) 0.7466(9) 0.7203(6) 0.046(3) Uani 1 1 d . . . . .
C48 C 0.6008(9) 0.6883(10) 0.7429(6) 0.055(3) Uani 1 1 d . . . . .
C49 C 0.5287(9) 0.6311(11) 0.7541(6) 0.061(4) Uani 1 1 d . . . . .
H49 H 0.5192 0.5759 0.7530 0.073 Uiso 1 1 calc R . . . .
C50 C 0.4717(9) 0.6608(11) 0.7670(6) 0.059(4) Uani 1 1 d . . . . .
H50 H 0.4201 0.6234 0.7739 0.071 Uiso 1 1 calc R . . . .
C51 C 0.4850(12) 0.7404(13) 0.7705(7) 0.074(5) Uani 1 1 d . . . . .
H51 H 0.4437 0.7578 0.7813 0.088 Uiso 1 1 calc R . . . .
C52 C 0.5585(11) 0.7977(12) 0.7585(8) 0.075(5) Uani 1 1 d . . . . .
H52 H 0.5687 0.8529 0.7595 0.090 Uiso 1 1 calc R . . . .
C53 C 0.6113(10) 0.7680(10) 0.7460(6) 0.055(3) Uani 1 1 d . . . . .
C54 C 0.7278(10) 0.8868(9) 0.7203(7) 0.078(4) Uani 1 1 d D . . . .
H54A H 0.6847 0.9040 0.7173 0.094 Uiso 0.212(19) 1 calc R . P A 1
H54B H 0.7454 0.8740 0.6758 0.094 Uiso 0.212(19) 1 calc R . P A 1
H54C H 0.6855 0.8880 0.6926 0.094 Uiso 0.788(19) 1 calc R . P A 2
H54D H 0.7736 0.8900 0.6961 0.094 Uiso 0.788(19) 1 calc R . P A 2
C55A C 0.803(4) 0.967(4) 0.779(3) 0.078(4) Uani 0.212(19) 1 d D . P A 1
H55A H 0.7891 1.0141 0.8051 0.118 Uiso 0.212(19) 1 calc GR . P A 1
H55B H 0.8506 0.9922 0.7589 0.118 Uiso 0.212(19) 1 calc GR . P A 1
H55C H 0.8190 0.9476 0.8100 0.118 Uiso 0.212(19) 1 calc GR . P A 1
C55B C 0.7622(15) 0.9678(13) 0.7941(9) 0.078(4) Uani 0.788(19) 1 d D . P A 2
H55D H 0.7156 0.9681 0.8153 0.118 Uiso 0.788(19) 1 calc GR . P A 2
H55E H 0.7939 1.0243 0.7908 0.118 Uiso 0.788(19) 1 calc GR . P A 2
H55F H 0.7990 0.9620 0.8228 0.118 Uiso 0.788(19) 1 calc GR . P A 2
C56 C 0.7431(8) 0.6231(9) 0.5856(6) 0.053(4) Uani 1 1 d . . . . .
H56A H 0.7787 0.6087 0.5544 0.064 Uiso 1 1 calc R . . . .
H56B H 0.7336 0.6684 0.5793 0.064 Uiso 1 1 calc R . . . .
C57 C 0.6605(9) 0.5388(9) 0.5665(7) 0.051(3) Uani 1 1 d . . . . .
C58 C 0.5550(8) 0.4344(9) 0.5750(6) 0.046(3) Uani 1 1 d . . . . .
C59 C 0.4908(8) 0.3820(10) 0.5979(7) 0.060(4) Uani 1 1 d . . . . .
H59 H 0.4993 0.3933 0.6450 0.072 Uiso 1 1 calc R . . . .
C60 C 0.4162(8) 0.3146(9) 0.5527(7) 0.055(4) Uani 1 1 d . . . . .
H60 H 0.3730 0.2778 0.5676 0.066 Uiso 1 1 calc R . . . .
C61 C 0.4035(11) 0.2998(10) 0.4802(9) 0.081(5) Uani 1 1 d . . . . .
H61 H 0.3532 0.2511 0.4473 0.097 Uiso 1 1 calc R . . . .
C62 C 0.4642(9) 0.3561(10) 0.4610(7) 0.058(4) Uani 1 1 d . . . . .
H62 H 0.4561 0.3496 0.4152 0.070 Uiso 1 1 calc R . . . .
C63 C 0.5364(8) 0.4217(9) 0.5082(6) 0.043(3) Uani 1 1 d . . . . .
C64 C 0.6284(9) 0.5002(10) 0.4415(6) 0.058(4) Uani 1 1 d . . . . .
H64A H 0.6716 0.5635 0.4555 0.069 Uiso 1 1 calc R . . . .
H64B H 0.5778 0.4874 0.4128 0.069 Uiso 1 1 calc R . . . .
C65 C 0.6592(10) 0.4392(11) 0.3994(8) 0.078(5) Uani 1 1 d . . . . .
H65A H 0.6653 0.4431 0.3557 0.117 Uiso 1 1 calc GR . . . .
H65B H 0.6193 0.3770 0.3894 0.117 Uiso 1 1 calc GR . . . .
H65C H 0.7135 0.4572 0.4252 0.117 Uiso 1 1 calc GR . . . .
C66 C 0.9094(7) 0.5408(9) 0.6466(6) 0.048(3) Uani 1 1 d . . . . .
H66A H 0.9476 0.5638 0.6190 0.058 Uiso 1 1 calc R . . . .
H66B H 0.9404 0.5743 0.6958 0.058 Uiso 1 1 calc R . . . .
C67 C 0.9338(8) 0.4227(10) 0.6545(6) 0.055(4) Uani 1 1 d . . . . .
H67A H 0.9756 0.4177 0.6273 0.066 Uiso 1 1 calc R . . . .
H67B H 0.9639 0.4719 0.7020 0.066 Uiso 1 1 calc R . . . .
C68 C 0.8810(8) 0.3362(9) 0.6571(5) 0.043(3) Uani 1 1 d . . . . .
C69 C 0.7733(9) 0.2284(10) 0.6626(6) 0.055(4) Uani 1 1 d . . . . .
C70 C 0.6993(9) 0.1696(10) 0.6613(7) 0.061(4) Uani 1 1 d . . . . .
H70 H 0.6536 0.1797 0.6578 0.073 Uiso 1 1 calc R . . . .
C71 C 0.6866(11) 0.0904(12) 0.6649(8) 0.076(5) Uani 1 1 d . . . . .
H71 H 0.6333 0.0495 0.6669 0.092 Uiso 1 1 calc R . . . .
C72 C 0.7530(10) 0.0729(11) 0.6654(9) 0.079(5) Uani 1 1 d . . . . .
H72 H 0.7436 0.0186 0.6658 0.095 Uiso 1 1 calc R . . . .
C73 C 0.8301(10) 0.1319(10) 0.6652(8) 0.069(4) Uani 1 1 d . . . . .
H73 H 0.8753 0.1204 0.6658 0.083 Uiso 1 1 calc R . . . .
C74 C 0.8404(8) 0.2102(9) 0.6642(7) 0.054(4) Uani 1 1 d . . . . .
C75 C 0.9932(7) 0.2966(9) 0.6658(6) 0.054(4) Uani 1 1 d D . . . .
H75A H 1.0163 0.3169 0.6311 0.065 Uiso 1 1 calc R . . . .
H75B H 0.9921 0.2389 0.6541 0.065 Uiso 1 1 calc R . . . .
C76 C 1.0510(9) 0.3664(11) 0.7372(7) 0.078(5) Uani 1 1 d D . . . .
H76A H 1.1036 0.3652 0.7396 0.117 Uiso 1 1 calc GR . . . .
H76B H 1.0243 0.3524 0.7729 0.117 Uiso 1 1 calc GR . . . .
H76C H 1.0624 0.4265 0.7451 0.117 Uiso 1 1 calc GR . . . .
C77 C 0.8641(7) 0.3941(10) 0.5432(6) 0.054(4) Uani 1 1 d . . . . .
H77A H 0.8934 0.4374 0.5245 0.064 Uiso 1 1 calc R . . . .
H77B H 0.8857 0.3512 0.5309 0.064 Uiso 1 1 calc R . . . .
C78 C 0.7722(8) 0.3445(9) 0.5137(6) 0.044(3) Uani 1 1 d . . . . .
C79 C 0.6376(9) 0.2668(9) 0.4942(7) 0.056(4) Uani 1 1 d . . . . .
C80 C 0.5563(9) 0.2268(8) 0.5024(7) 0.056(4) Uani 1 1 d . . . . .
H80 H 0.5433 0.2403 0.5466 0.068 Uiso 1 1 calc R . . . .
C81 C 0.4946(9) 0.1645(9) 0.4397(7) 0.062(4) Uani 1 1 d . . . . .
H81 H 0.4379 0.1343 0.4415 0.074 Uiso 1 1 calc R . . . .
C82 C 0.5148(9) 0.1463(10) 0.3755(7) 0.062(4) Uani 1 1 d . . . . .
H82 H 0.4714 0.1032 0.3347 0.075 Uiso 1 1 calc R . . . .
C83 C 0.5943(9) 0.1880(10) 0.3691(7) 0.068(4) Uani 1 1 d . . . . .
H83 H 0.6064 0.1761 0.3246 0.081 Uiso 1 1 calc R . . . .
C84 C 0.6572(9) 0.2481(9) 0.4285(6) 0.055(4) Uani 1 1 d . . . . .
C85 C 0.7878(10) 0.2953(11) 0.3869(8) 0.077(3) Uani 1 1 d . . . . .
H85A H 0.8362 0.3565 0.4025 0.092 Uiso 1 1 calc R . . . .
H85B H 0.7518 0.2806 0.3444 0.092 Uiso 1 1 calc R . . . .
C86 C 0.8190(10) 0.2281(11) 0.3692(8) 0.077(3) Uani 1 1 d . . . . .
H86A H 0.8464 0.2276 0.3306 0.116 Uiso 1 1 calc GR . . . .
H86B H 0.7716 0.1677 0.3558 0.116 Uiso 1 1 calc GR . . . .
H86C H 0.8589 0.2456 0.4098 0.116 Uiso 1 1 calc GR . . . .
F1 F 0.5276(7) 0.0614(7) 0.1770(6) 0.113(3) Uani 1 1 d D . . . .
F2 F 0.6178(9) 0.0852(9) 0.1106(5) 0.155(5) Uani 1 1 d . . . . .
F3A F 0.6634(16) 0.1744(11) 0.2231(13) 0.081(4) Uani 0.493(9) 1 d D . P B 1
F3B F 0.6470(16) 0.1820(11) 0.2119(13) 0.081(4) Uani 0.507(9) 1 d D . P B 2
F4A F 0.6200(14) 0.0454(15) 0.2060(13) 0.113(3) Uani 0.493(9) 1 d D . P B 1
F4B F 0.6337(14) 0.0253(14) 0.1591(13) 0.113(3) Uani 0.507(9) 1 d D . P B 2
B1 B 0.6084(8) 0.0899(9) 0.1737(9) 0.081(4) Uani 1 1 d D . . . .
F5 F 0.1706(6) 0.5127(8) 0.9831(4) 0.096(3) Uani 1 1 d . . . . .
F6 F 0.0592(6) 0.5024(7) 0.9262(5) 0.097(3) Uani 1 1 d D . . . .
F7 F 0.1353(10) 0.6197(10) 1.0267(8) 0.168(6) Uani 1 1 d . . . . .
F8A F 0.1946(12) 0.6199(14) 0.9464(12) 0.097(3) Uani 0.493(9) 1 d D . P B 1
F8B F 0.1799(12) 0.5736(16) 0.9134(10) 0.097(3) Uani 0.507(9) 1 d D . P B 2
B2 B 0.1410(10) 0.5575(14) 0.9653(11) 0.096(5) Uani 1 1 d D . . . .
F9A F -0.0098(16) 0.0890(14) 0.6169(8) 0.087(2) Uani 0.493(9) 1 d D . P B 1
F9B F -0.0200(16) 0.0541(13) 0.6115(7) 0.087(2) Uani 0.507(9) 1 d D . P B 2
F10 F -0.0472(7) 0.0450(7) 0.7074(7) 0.125(4) Uani 1 1 d . . . . .
F11 F 0.0440(6) 0.1845(7) 0.7252(4) 0.087(2) Uani 1 1 d . . . . .
F12A F 0.0813(16) 0.0786(18) 0.6998(9) 0.087(2) Uani 0.493(9) 1 d . . P B 1
F12B F 0.0837(16) 0.0772(17) 0.6747(9) 0.087(2) Uani 0.507(9) 1 d . . P B 2
B3 B 0.0175(13) 0.0955(19) 0.6840(10) 0.093(8) Uani 1 1 d D . . . .
F13 F 0.8556(7) 0.5365(8) 0.4903(5) 0.114(2) Uani 1 1 d D . . . .
F14 F 0.9390(7) 0.5043(8) 0.4300(5) 0.114(2) Uani 1 1 d D . . . .
F15A F 0.9744(13) 0.6310(15) 0.5216(10) 0.114(2) Uani 0.493(9) 1 d D . P B 1
F15B F 0.9841(12) 0.6500(13) 0.4802(11) 0.114(2) Uani 0.507(9) 1 d D . P B 2
F16A F 0.8935(14) 0.6093(16) 0.4286(12) 0.114(2) Uani 0.493(9) 1 d D . P B 1
F16B F 0.8817(13) 0.5285(16) 0.3893(9) 0.114(2) Uani 0.507(9) 1 d D . P B 2
B4 B 0.9149(10) 0.5691(10) 0.4595(7) 0.096(5) Uani 1 1 d D . . . .
H4 H 0.6047(18) 0.312(4) 0.690(4) 0.01(2) Uiso 1 1 d D . . . .
H2 H 0.815(5) 0.718(3) 0.834(3) 0.01(3) Uiso 1 1 d D . . . .

loop_
_atom_site_aniso_label
_atom_site_aniso_U_11
_atom_site_aniso_U_22
_atom_site_aniso_U_33
_atom_site_aniso_U_23
_atom_site_aniso_U_13
_atom_site_aniso_U_12
Fe1 0.0510(8) 0.0613(10) 0.0240(6) 0.0174(6) 0.0059(5) 0.0274(7)
Fe2 0.0510(8) 0.0613(10) 0.0240(6) 0.0174(6) 0.0059(5) 0.0274(7)
Fe3 0.0532(8) 0.0611(10) 0.0238(6) 0.0168(7) 0.0079(5) 0.0284(7)
Fe4 0.0532(8) 0.0611(10) 0.0238(6) 0.0168(7) 0.0079(5) 0.0284(7)
O1 0.0510(8) 0.0613(10) 0.0240(6) 0.0174(6) 0.0059(5) 0.0274(7)
O2 0.065(6) 0.041(6) 0.025(5) 0.003(5) 0.000(4) 0.022(5)
O3 0.055(5) 0.050(6) 0.032(4) 0.013(4) 0.008(4) 0.030(4)
O4 0.043(6) 0.056(6) 0.031(5) 0.018(5) 0.004(4) 0.014(5)
O5 0.0532(8) 0.0611(10) 0.0238(6) 0.0168(7) 0.0079(5) 0.0284(7)
N1 0.048(6) 0.051(7) 0.028(5) 0.021(5) 0.008(5) 0.021(6)
N2 0.067(8) 0.048(7) 0.045(7) 0.020(6) -0.003(6) 0.023(6)
N3 0.094(9) 0.039(7) 0.013(5) 0.002(5) -0.008(5) 0.014(7)
N4 0.053(7) 0.068(8) 0.035(6) 0.025(6) 0.008(5) 0.037(6)
N5 0.045(7) 0.049(7) 0.032(6) 0.011(5) 0.007(5) 0.014(6)
N6 0.059(7) 0.060(8) 0.030(6) 0.013(6) 0.012(5) 0.024(6)
N7 0.036(6) 0.057(7) 0.037(6) 0.017(6) 0.006(4) 0.016(5)
N8 0.077(8) 0.055(8) 0.021(5) 0.011(6) 0.016(5) 0.026(7)
N9 0.045(7) 0.063(8) 0.034(6) 0.008(6) -0.007(5) 0.019(6)
N10 0.048(7) 0.050(8) 0.046(7) 0.023(6) 0.006(5) -0.002(6)
N11 0.059(7) 0.038(7) 0.027(5) 0.015(5) 0.008(5) 0.019(5)
N12 0.044(6) 0.044(7) 0.026(5) 0.009(5) -0.007(4) 0.011(5)
N13 0.099(10) 0.029(7) 0.037(6) 0.006(6) -0.016(6) 0.023(7)
N14 0.037(6) 0.057(7) 0.015(4) 0.009(5) 0.010(4) 0.025(5)
N15 0.076(8) 0.053(7) 0.019(5) 0.005(5) -0.009(5) 0.030(7)
N16 0.055(7) 0.061(8) 0.024(5) 0.020(5) 0.010(4) 0.031(6)
N17 0.036(6) 0.070(8) 0.046(6) 0.035(6) 0.018(5) 0.021(6)
N18 0.064(8) 0.072(8) 0.016(5) 0.015(5) 0.010(5) 0.041(7)
N19 0.053(7) 0.046(7) 0.036(6) 0.016(5) 0.006(5) 0.022(6)
N20 0.056(7) 0.062(8) 0.021(5) 0.019(5) 0.012(5) 0.023(6)
C1 0.064(9) 0.044(8) 0.020(6) 0.009(6) 0.001(5) 0.026(7)
C2 0.064(9) 0.096(12) 0.028(6) 0.039(8) 0.027(6) 0.061(9)
C3 0.059(8) 0.080(11) 0.043(8) 0.035(8) 0.009(6) 0.044(8)
C4 0.048(8) 0.065(10) 0.040(8) 0.018(7) 0.009(6) 0.032(7)
C5 0.051(8) 0.031(8) 0.044(8) 0.010(7) 0.004(6) 0.013(7)
C6 0.059(9) 0.043(9) 0.045(9) 0.000(8) -0.005(7) 0.009(8)
C7 0.082(11) 0.061(10) 0.053(10) 0.025(9) 0.002(8) 0.030(9)
C8 0.168(18) 0.059(11) 0.035(8) 0.023(8) 0.032(10) 0.053(12)
C9 0.103(12) 0.051(9) 0.036(8) 0.010(7) -0.002(8) 0.044(9)
C10 0.058(9) 0.047(9) 0.041(8) 0.014(7) 0.006(6) 0.024(7)
C11 0.097(9) 0.084(9) 0.037(6) 0.030(7) -0.008(6) 0.047(7)
C12A 0.097(9) 0.084(9) 0.037(6) 0.030(7) -0.008(6) 0.047(7)
C12B 0.097(9) 0.084(9) 0.037(6) 0.030(7) -0.008(6) 0.047(7)
C13 0.066(9) 0.074(11) 0.044(8) 0.028(8) 0.004(7) 0.040(8)
C14 0.066(10) 0.067(10) 0.018(6) 0.016(7) 0.008(6) 0.028(8)
C15 0.056(9) 0.049(9) 0.029(7) 0.000(7) 0.001(6) 0.021(8)
C16 0.054(9) 0.054(10) 0.049(9) 0.012(8) 0.000(7) 0.018(8)
C17 0.060(10) 0.069(11) 0.061(10) 0.021(9) 0.012(8) 0.017(9)
C18 0.075(7) 0.060(7) 0.068(6) 0.025(5) 0.019(5) 0.023(5)
C19 0.075(7) 0.060(7) 0.068(6) 0.025(5) 0.019(5) 0.023(5)
C20 0.075(7) 0.060(7) 0.068(6) 0.025(5) 0.019(5) 0.023(5)
C21 0.041(8) 0.101(13) 0.047(8) 0.029(9) 0.014(6) 0.029(8)
C22 0.111(14) 0.099(14) 0.055(10) 0.028(10) 0.032(10) 0.054(12)
C23 0.071(9) 0.066(10) 0.021(6) 0.015(7) 0.005(6) 0.044(8)
C24 0.079(10) 0.072(11) 0.026(7) 0.021(7) 0.003(6) 0.038(9)
C25 0.048(8) 0.047(8) 0.024(6) 0.010(6) -0.003(5) 0.018(7)
C26 0.050(8) 0.067(10) 0.032(7) 0.012(7) 0.020(6) 0.032(8)
C27 0.049(8) 0.062(10) 0.028(7) 0.016(7) 0.001(6) 0.028(7)
C28 0.077(11) 0.079(13) 0.072(12) 0.040(11) -0.008(9) 0.028(10)
C29 0.057(9) 0.070(11) 0.062(10) 0.015(9) 0.016(8) 0.031(9)
C30 0.070(11) 0.090(13) 0.059(10) 0.024(10) 0.026(8) 0.048(10)
C31 0.085(11) 0.060(10) 0.047(8) 0.025(8) 0.026(7) 0.053(9)
C32 0.089(11) 0.073(11) 0.023(7) 0.019(7) 0.014(7) 0.039(9)
C33 0.076(10) 0.105(13) 0.030(7) 0.023(8) 0.003(7) 0.046(10)
C34 0.052(8) 0.040(8) 0.042(8) 0.010(7) -0.003(6) 0.015(7)
C35 0.091(13) 0.062(11) 0.030(7) 0.010(8) 0.004(7) 0.043(10)
C36 0.041(8) 0.053(9) 0.027(6) 0.019(7) 0.009(5) 0.011(7)
C37 0.070(10) 0.041(8) 0.028(7) 0.002(6) 0.010(6) 0.019(8)
C38 0.060(10) 0.083(12) 0.032(7) 0.020(8) -0.008(6) 0.028(9)
C39 0.037(8) 0.064(11) 0.045(8) 0.004(8) -0.006(6) 0.017(8)
C40 0.067(11) 0.054(10) 0.049(9) 0.012(8) 0.022(8) -0.002(9)
C41 0.043(8) 0.062(10) 0.032(7) 0.007(7) -0.004(6) 0.020(8)
C42A 0.093(11) 0.056(10) 0.086(13) 0.023(9) 0.028(9) 0.020(9)
C42B 0.093(11) 0.056(10) 0.086(13) 0.023(9) 0.028(9) 0.020(9)
C43A 0.093(11) 0.056(10) 0.086(13) 0.023(9) 0.028(9) 0.020(9)
C43B 0.093(11) 0.056(10) 0.086(13) 0.023(9) 0.028(9) 0.020(9)
C44 0.042(7) 0.047(9) 0.021(6) 0.011(6) 0.003(5) 0.017(6)
C45 0.043(7) 0.069(10) 0.019(6) 0.018(7) 0.007(5) 0.015(7)
C46 0.072(10) 0.036(8) 0.035(7) 0.012(7) -0.010(6) 0.008(7)
C47 0.060(9) 0.024(7) 0.041(7) 0.011(6) -0.001(6) 0.015(7)
C48 0.076(7) 0.076(8) 0.024(5) 0.026(6) 0.008(4) 0.043(7)
C49 0.074(10) 0.078(11) 0.033(7) 0.021(8) 0.011(7) 0.045(9)
C50 0.070(10) 0.079(12) 0.033(7) 0.022(8) 0.010(6) 0.043(9)
C51 0.103(14) 0.097(14) 0.038(8) 0.023(9) 0.016(8) 0.070(12)
C52 0.088(12) 0.073(12) 0.050(9) 0.007(9) 0.008(8) 0.048(11)
C53 0.076(7) 0.076(8) 0.024(5) 0.026(6) 0.008(4) 0.043(7)
C54 0.094(10) 0.061(8) 0.052(7) 0.015(6) 0.001(7) 0.027(8)
C55A 0.094(10) 0.061(8) 0.052(7) 0.015(6) 0.001(7) 0.027(8)
C55B 0.094(10) 0.061(8) 0.052(7) 0.015(6) 0.001(7) 0.027(8)
C56 0.068(9) 0.056(9) 0.027(7) 0.005(7) 0.005(6) 0.037(8)
C57 0.069(9) 0.050(9) 0.044(8) 0.021(7) 0.009(7) 0.036(8)
C58 0.046(8) 0.048(8) 0.036(7) 0.019(7) 0.012(6) 0.016(7)
C59 0.054(9) 0.078(11) 0.035(7) 0.009(8) -0.006(6) 0.036(8)
C60 0.049(8) 0.047(9) 0.056(9) 0.012(7) 0.003(7) 0.025(7)
C61 0.085(12) 0.036(9) 0.076(12) 0.003(9) -0.030(9) 0.015(9)
C62 0.057(9) 0.059(10) 0.050(9) 0.027(8) 0.003(7) 0.020(8)
C63 0.053(8) 0.048(8) 0.032(7) 0.022(7) 0.006(6) 0.025(7)
C64 0.072(9) 0.082(11) 0.024(6) 0.020(7) 0.012(6) 0.045(9)
C65 0.092(12) 0.092(13) 0.047(9) 0.024(9) 0.018(8) 0.049(11)
C66 0.051(8) 0.047(9) 0.027(6) 0.017(6) 0.002(5) 0.009(7)
C67 0.045(8) 0.092(11) 0.027(6) 0.025(7) 0.013(5) 0.034(8)
C68 0.060(9) 0.043(8) 0.019(6) 0.011(6) 0.004(5) 0.024(7)
C69 0.056(10) 0.051(10) 0.028(7) 0.005(7) 0.004(6) 0.013(8)
C70 0.059(10) 0.057(10) 0.046(8) 0.002(8) -0.004(7) 0.032(8)
C71 0.099(13) 0.078(13) 0.065(11) 0.039(10) 0.020(9) 0.048(11)
C72 0.068(11) 0.065(11) 0.095(13) 0.044(10) 0.000(9) 0.019(10)
C73 0.066(11) 0.050(10) 0.065(10) 0.011(8) -0.005(8) 0.023(9)
C74 0.041(8) 0.039(9) 0.050(8) 0.007(7) -0.010(6) 0.006(7)
C75 0.051(8) 0.070(10) 0.039(7) 0.022(7) 0.009(6) 0.031(7)
C76 0.059(10) 0.091(13) 0.051(9) 0.015(9) -0.004(7) 0.026(9)
C77 0.041(7) 0.088(11) 0.028(6) 0.029(7) 0.005(5) 0.026(7)
C78 0.046(8) 0.056(9) 0.036(7) 0.019(7) 0.016(6) 0.031(7)
C79 0.067(10) 0.037(8) 0.039(8) 0.004(7) -0.010(7) 0.019(7)
C80 0.066(10) 0.025(7) 0.049(8) 0.008(7) -0.014(7) 0.008(7)
C81 0.058(9) 0.052(9) 0.057(9) 0.022(8) -0.003(7) 0.015(7)
C82 0.058(9) 0.065(10) 0.033(8) 0.013(7) -0.010(6) 0.016(8)
C83 0.062(10) 0.075(11) 0.044(8) 0.022(8) 0.011(7) 0.021(9)
C84 0.078(11) 0.047(9) 0.019(6) 0.010(6) 0.012(6) 0.019(8)
C85 0.075(8) 0.087(9) 0.049(6) 0.018(7) 0.030(6) 0.035(6)
C86 0.075(8) 0.087(9) 0.049(6) 0.018(7) 0.030(6) 0.035(6)
F1 0.102(7) 0.115(7) 0.111(8) 0.045(7) 0.021(6) 0.050(5)
F2 0.191(13) 0.141(11) 0.048(6) 0.008(7) 0.023(7) 0.046(9)
F3A 0.051(8) 0.123(8) 0.045(7) 0.027(5) -0.004(4) 0.034(5)
F3B 0.051(8) 0.123(8) 0.045(7) 0.027(5) -0.004(4) 0.034(5)
F4A 0.102(7) 0.115(7) 0.111(8) 0.045(7) 0.021(6) 0.050(5)
F4B 0.102(7) 0.115(7) 0.111(8) 0.045(7) 0.021(6) 0.050(5)
B1 0.051(8) 0.123(8) 0.045(7) 0.027(5) -0.004(4) 0.034(5)
F5 0.106(7) 0.177(10) 0.058(6) 0.061(7) 0.022(5) 0.103(8)
F6 0.076(5) 0.113(7) 0.101(7) 0.057(6) 0.006(5) 0.040(5)
F7 0.197(14) 0.166(13) 0.144(13) 0.032(11) 0.008(11) 0.125(12)
F8A 0.076(5) 0.113(7) 0.101(7) 0.057(6) 0.006(5) 0.040(5)
F8B 0.076(5) 0.113(7) 0.101(7) 0.057(6) 0.006(5) 0.040(5)
B2 0.099(12) 0.108(14) 0.048(8) 0.004(9) 0.032(8) 0.051(11)
F9A 0.110(5) 0.084(5) 0.046(4) 0.002(4) -0.005(3) 0.057(4)
F9B 0.110(5) 0.084(5) 0.046(4) 0.002(4) -0.005(3) 0.057(4)
F10 0.101(8) 0.097(8) 0.132(10) 0.035(8) 0.031(7) 0.029(7)
F11 0.110(5) 0.084(5) 0.046(4) 0.002(4) -0.005(3) 0.057(4)
F12A 0.110(5) 0.084(5) 0.046(4) 0.002(4) -0.005(3) 0.057(4)
F12B 0.110(5) 0.084(5) 0.046(4) 0.002(4) -0.005(3) 0.057(4)
B3 0.063(13) 0.15(2) 0.042(11) 0.039(14) -0.011(9) 0.035(14)
F13 0.127(5) 0.139(6) 0.083(5) 0.053(4) 0.042(4) 0.068(5)
F14 0.127(5) 0.139(6) 0.083(5) 0.053(4) 0.042(4) 0.068(5)
F15A 0.127(5) 0.139(6) 0.083(5) 0.053(4) 0.042(4) 0.068(5)
F15B 0.127(5) 0.139(6) 0.083(5) 0.053(4) 0.042(4) 0.068(5)
F16A 0.127(5) 0.139(6) 0.083(5) 0.053(4) 0.042(4) 0.068(5)
F16B 0.127(5) 0.139(6) 0.083(5) 0.053(4) 0.042(4) 0.068(5)
B4 0.099(12) 0.108(14) 0.048(8) 0.004(9) 0.032(8) 0.051(11)

loop_
_atom_type_symbol
_atom_type_description
_atom_type_scat_dispersion_real
_atom_type_scat_dispersion_imag
_atom_type_scat_source
C C 0.0033 0.0016 'International Tables Vol C Tables 4.2.6.8 and 6.1.1.4'
H H 0.0000 0.0000 'International Tables Vol C Tables 4.2.6.8 and 6.1.1.4'
B B 0.0013 0.0007 'International Tables Vol C Tables 4.2.6.8 and 6.1.1.4'
F F 0.0171 0.0103 'International Tables Vol C Tables 4.2.6.8 and 6.1.1.4'
Fe Fe 0.3463 0.8444 'International Tables Vol C Tables 4.2.6.8 and 6.1.1.4'
N N 0.0061 0.0033 'International Tables Vol C Tables 4.2.6.8 and 6.1.1.4'
O O 0.0106 0.0060 'International Tables Vol C Tables 4.2.6.8 and 6.1.1.4'

loop_
_geom_angle_atom_site_label_1
_geom_angle_atom_site_label_2
_geom_angle_atom_site_label_3
_geom_angle
_geom_angle_site_symmetry_1
_geom_angle_site_symmetry_3
_geom_angle_publ_flag
O1 Fe1 O2 104.6(3) . . ?
O1 Fe1 N1 77.5(3) . . ?
O1 Fe1 N2 100.4(4) . . ?
O1 Fe1 N4 138.4(4) . . ?
O2 Fe1 N1 167.9(3) . . ?
O2 Fe1 N2 114.5(4) . . ?
O2 Fe1 N4 99.2(4) . . ?
N2 Fe1 N1 76.4(4) . . ?
N2 Fe1 N4 100.0(4) . . ?
N4 Fe1 N1 72.7(4) . . ?
O1 Fe2 N6 78.8(3) . . ?
O1 Fe2 N7 91.2(3) . . ?
O1 Fe2 N9 152.1(4) . . ?
O3 Fe2 O1 104.4(3) . . ?
O3 Fe2 O4 98.8(3) . . ?
O3 Fe2 N6 174.1(4) . . ?
O3 Fe2 N7 99.7(4) . . ?
O3 Fe2 N9 103.5(4) . . ?
O4 Fe2 O1 88.1(3) . . ?
O4 Fe2 N6 86.3(4) . . ?
O4 Fe2 N7 161.0(4) . . ?
O4 Fe2 N9 88.6(4) . . ?
N7 Fe2 N6 75.0(4) . . ?
N7 Fe2 N9 83.2(4) . . ?
N9 Fe2 N6 73.3(4) . . ?
O2 Fe3 O5 88.6(3) . . ?
O2 Fe3 N11 87.1(4) . . ?
O2 Fe3 N12 90.2(4) . . ?
O2 Fe3 N14 163.1(4) . . ?
O3 Fe3 O2 99.5(4) . . ?
O3 Fe3 O5 103.9(4) . . ?
O3 Fe3 N11 172.7(4) . . ?
O3 Fe3 N12 104.0(4) . . ?
O3 Fe3 N14 97.2(4) . . ?
O5 Fe3 N11 79.3(3) . . ?
O5 Fe3 N12 151.8(4) . . ?
O5 Fe3 N14 90.2(3) . . ?
N12 Fe3 N11 72.5(4) . . ?
N12 Fe3 N14 82.9(4) . . ?
N14 Fe3 N11 76.1(4) . . ?
O4 Fe4 O5 105.4(4) . . ?
O4 Fe4 N16 166.9(3) . . ?
O4 Fe4 N17 98.0(4) . . ?
O4 Fe4 N19 115.6(4) . . ?
O5 Fe4 N16 77.0(3) . . ?
O5 Fe4 N17 140.8(4) . . ?
O5 Fe4 N19 102.2(4) . . ?
N17 Fe4 N16 73.7(4) . . ?
N19 Fe4 N16 75.8(4) . . ?
N19 Fe4 N17 95.2(4) . . ?
Fe1 O1 Fe2 125.3(4) . . ?
C1 O1 Fe1 113.5(7) . . ?
C1 O1 Fe2 114.3(7) . . ?
Fe1 O2 H2 95(6) . . ?
Fe3 O2 Fe1 120.9(4) . . ?
Fe3 O2 H2 139(6) . . ?
Fe2 O3 Fe3 130.2(5) . . ?
Fe2 O4 H4 94(6) . . ?
Fe4 O4 Fe2 120.6(4) . . ?
Fe4 O4 H4 138(6) . . ?
Fe4 O5 Fe3 125.6(4) . . ?
C44 O5 Fe3 113.5(7) . . ?
C44 O5 Fe4 115.0(7) . . ?
C2 N1 Fe1 103.3(7) . . ?
C2 N1 C13 112.6(10) . . ?
C3 N1 Fe1 110.7(7) . . ?
C3 N1 C2 111.2(9) . . ?
C3 N1 C13 109.4(9) . . ?
C13 N1 Fe1 109.6(7) . . ?
C4 N2 Fe1 117.6(9) . . ?
C4 N2 C5 104.9(11) . . ?
C5 N2 Fe1 137.2(9) . . ?
C4 N3 C10 107.6(11) . . ?
C4 N3 C11 127.4(13) . . ?
C10 N3 C11 125.0(11) . . ?
C14 N4 Fe1 120.3(10) . . ?
C14 N4 C15 104.5(11) . . ?
C15 N4 Fe1 135.2(9) . . ?
C14 N5 C20 107.4(12) . . ?
C14 N5 C21 126.7(13) . . ?
C20 N5 C21 126.0(13) . . ?
C23 N6 Fe2 101.4(7) . . ?
C24 N6 Fe2 112.3(8) . . ?
C24 N6 C23 110.1(10) . . ?
C34 N6 Fe2 106.5(8) . . ?
C34 N6 C23 112.2(10) . . ?
C34 N6 C24 113.7(11) . . ?
C25 N7 Fe2 117.6(9) . . ?
C25 N7 C26 108.5(10) . . ?
C26 N7 Fe2 133.6(8) . . ?
C25 N8 C31 108.3(11) . . ?
C25 N8 C32 123.1(12) . . ?
C31 N8 C32 128.5(11) . . ?
C35 N9 Fe2 116.0(9) . . ?
C36 N9 Fe2 139.9(11) . . ?
C36 N9 C35 104.1(12) . . ?
C35 N10 C41 106.9(12) . . ?
C35 N10 C42A 134(3) . . ?
C35 N10 C42B 121.0(17) . . ?
C41 N10 C42A 117(3) . . ?
C41 N10 C42B 132.0(16) . . ?
C45 N11 Fe3 100.8(7) . . ?
C45 N11 C56 109.8(9) . . ?
C46 N11 Fe3 106.8(7) . . ?
C46 N11 C45 115.9(10) . . ?
C46 N11 C56 110.7(10) . . ?
C56 N11 Fe3 112.4(8) . . ?
C47 N12 Fe3 121.3(9) . . ?
C47 N12 C48 100.8(12) . . ?
C48 N12 Fe3 137.8(9) . . ?
C47 N13 C53 107.4(11) . . ?
C47 N13 C54 128.8(14) . . ?
C53 N13 C54 123.7(13) . . ?
C57 N14 Fe3 118.2(8) . . ?
C57 N14 C58 102.6(10) . . ?
C58 N14 Fe3 139.2(8) . . ?
C57 N15 C63 106.8(11) . . ?
C57 N15 C64 125.3(12) . . ?
C63 N15 C64 127.7(10) . . ?
C66 N16 Fe4 103.9(7) . . ?
C66 N16 C67 114.0(10) . . ?
C66 N16 C77 112.8(9) . . ?
C67 N16 Fe4 107.5(7) . . ?
C67 N16 C77 108.6(9) . . ?
C77 N16 Fe4 109.7(7) . . ?
C68 N17 Fe4 117.8(9) . . ?
C68 N17 C69 105.5(11) . . ?
C69 N17 Fe4 136.4(9) . . ?
C68 N18 C74 107.2(11) . . ?
C68 N18 C75 126.1(12) . . ?
C74 N18 C75 126.5(12) . . ?
C78 N19 Fe4 116.5(8) . . ?
C78 N19 C79 108.7(11) . . ?
C79 N19 Fe4 134.8(9) . . ?
C78 N20 C85 127.9(11) . . ?
C84 N20 C78 107.7(9) . . ?
C84 N20 C85 124.4(11) . . ?
O1 C1 H1 108.8 . . ?
O1 C1 C2 108.7(9) . . ?
O1 C1 C23 111.9(9) . . ?
C2 C1 H1 108.8 . . ?
C2 C1 C23 109.9(11) . . ?
C23 C1 H1 108.8 . . ?
N1 C2 C1 108.3(10) . . ?
N1 C2 H2A 110.0 . . ?
N1 C2 H2B 110.0 . . ?
C1 C2 H2A 110.0 . . ?
C1 C2 H2B 110.0 . . ?
H2A C2 H2B 108.4 . . ?
N1 C3 H3A 109.8 . . ?
N1 C3 H3B 109.8 . . ?
N1 C3 C4 109.2(9) . . ?
H3A C3 H3B 108.3 . . ?
C4 C3 H3A 109.8 . . ?
C4 C3 H3B 109.8 . . ?
N2 C4 N3 112.7(12) . . ?
N2 C4 C3 124.3(11) . . ?
N3 C4 C3 122.6(11) . . ?
C6 C5 N2 128.0(13) . . ?
C6 C5 C10 122.9(14) . . ?
C10 C5 N2 109.2(12) . . ?
C5 C6 H6 122.1 . . ?
C5 C6 C7 115.7(14) . . ?
C7 C6 H6 122.1 . . ?
C6 C7 H7 118.7 . . ?
C8 C7 C6 122.6(16) . . ?
C8 C7 H7 118.7 . . ?
C7 C8 H8 119.1 . . ?
C7 C8 C9 121.8(15) . . ?
C9 C8 H8 119.1 . . ?
C8 C9 H9 122.4 . . ?
C10 C9 C8 115.1(13) . . ?
C10 C9 H9 122.4 . . ?
C5 C10 N3 105.5(12) . . ?
C9 C10 N3 132.7(13) . . ?
C9 C10 C5 121.8(14) . . ?
N3 C11 H11A 113.1 . . ?
N3 C11 H11B 113.1 . . ?
N3 C11 H11C 109.3 . . ?
N3 C11 H11D 109.3 . . ?
N3 C11 C12A 93(3) . . ?
H11A C11 H11B 110.5 . . ?
H11C C11 H11D 108.0 . . ?
C12A C11 H11A 113.1 . . ?
C12A C11 H11B 113.1 . . ?
C12B C11 N3 111.6(13) . . ?
C12B C11 H11C 109.3 . . ?
C12B C11 H11D 109.3 . . ?
C11 C12A H12A 109.5 . . ?
C11 C12A H12B 109.5 . . ?
C11 C12A H12C 109.5 . . ?
H12A C12A H12B 109.5 . . ?
H12A C12A H12C 109.5 . . ?
H12B C12A H12C 109.5 . . ?
C11 C12B H12D 109.5 . . ?
C11 C12B H12E 109.5 . . ?
C11 C12B H12F 109.5 . . ?
H12D C12B H12E 109.5 . . ?
H12D C12B H12F 109.5 . . ?
H12E C12B H12F 109.5 . . ?
N1 C13 H13A 109.7 . . ?
N1 C13 H13B 109.7 . . ?
N1 C13 C14 110.0(11) . . ?
H13A C13 H13B 108.2 . . ?
C14 C13 H13A 109.7 . . ?
C14 C13 H13B 109.7 . . ?
N4 C14 C13 119.6(13) . . ?
N5 C14 N4 114.9(13) . . ?
N5 C14 C13 125.4(13) . . ?
C16 C15 N4 131.1(13) . . ?
C16 C15 C20 124.6(15) . . ?
C20 C15 N4 104.3(13) . . ?
C15 C16 H16 121.7 . . ?
C17 C16 C15 116.7(15) . . ?
C17 C16 H16 121.7 . . ?
C16 C17 H17 118.7 . . ?
C16 C17 C18 122.7(17) . . ?
C18 C17 H17 118.7 . . ?
C17 C18 H18 120.1 . . ?
C17 C18 C19 119.9(15) . . ?
C19 C18 H18 120.1 . . ?
C18 C19 H19 120.6 . . ?
C20 C19 C18 118.8(16) . . ?
C20 C19 H19 120.6 . . ?
N5 C20 C15 108.8(13) . . ?
N5 C20 C19 133.9(16) . . ?
C19 C20 C15 117.2(17) . . ?
N5 C21 H21A 109.0 . . ?
N5 C21 H21B 109.0 . . ?
N5 C21 C22 113.1(12) . . ?
H21A C21 H21B 107.8 . . ?
C22 C21 H21A 109.0 . . ?
C22 C21 H21B 109.0 . . ?
C21 C22 H22A 109.5 . . ?
C21 C22 H22B 109.5 . . ?
C21 C22 H22C 109.5 . . ?
H22A C22 H22B 109.5 . . ?
H22A C22 H22C 109.5 . . ?
H22B C22 H22C 109.5 . . ?
N6 C23 C1 107.4(10) . . ?
N6 C23 H23A 110.2 . . ?
N6 C23 H23B 110.2 . . ?
C1 C23 H23A 110.2 . . ?
C1 C23 H23B 110.2 . . ?
H23A C23 H23B 108.5 . . ?
N6 C24 H24A 109.6 . . ?
N6 C24 H24B 109.6 . . ?
H24A C24 H24B 108.1 . . ?
C25 C24 N6 110.3(10) . . ?
C25 C24 H24A 109.6 . . ?
C25 C24 H24B 109.6 . . ?
N7 C25 N8 110.4(12) . . ?
N7 C25 C24 124.8(11) . . ?
N8 C25 C24 124.7(11) . . ?
C27 C26 N7 132.0(12) . . ?
C27 C26 C31 123.5(13) . . ?
C31 C26 N7 104.5(12) . . ?
C26 C27 H27 121.4 . . ?
C26 C27 C28 117.2(13) . . ?
C28 C27 H27 121.4 . . ?
C27 C28 H28 118.3 . . ?
C27 C28 C29 123.4(15) . . ?
C29 C28 H28 118.3 . . ?
C28 C29 H29 120.1 . . ?
C28 C29 C30 119.7(15) . . ?
C30 C29 H29 120.1 . . ?
C29 C30 H30 121.8 . . ?
C29 C30 C31 116.4(14) . . ?
C31 C30 H30 121.8 . . ?
N8 C31 C26 108.1(12) . . ?
N8 C31 C30 132.2(13) . . ?
C26 C31 C30 119.6(14) . . ?
N8 C32 H32A 109.3 . . ?
N8 C32 H32B 109.3 . . ?
H32A C32 H32B 108.0 . . ?
C33 C32 N8 111.4(12) . . ?
C33 C32 H32A 109.3 . . ?
C33 C32 H32B 109.3 . . ?
C32 C33 H33A 109.5 . . ?
C32 C33 H33B 109.5 . . ?
C32 C33 H33C 109.5 . . ?
H33A C33 H33B 109.5 . . ?
H33A C33 H33C 109.5 . . ?
H33B C33 H33C 109.5 . . ?
N6 C34 H34A 109.8 . . ?
N6 C34 H34B 109.8 . . ?
N6 C34 C35 109.6(12) . . ?
H34A C34 H34B 108.2 . . ?
C35 C34 H34A 109.8 . . ?
C35 C34 H34B 109.8 . . ?
N9 C35 C34 116.4(14) . . ?
N10 C35 N9 111.0(13) . . ?
N10 C35 C34 132.6(15) . . ?
N9 C36 C37 129.6(13) . . ?
N9 C36 C41 109.3(14) . . ?
C41 C36 C37 120.9(13) . . ?
C36 C37 H37 120.7 . . ?
C36 C37 C38 118.6(13) . . ?
C38 C37 H37 120.7 . . ?
C37 C38 H38 120.1 . . ?
C39 C38 C37 119.9(14) . . ?
C39 C38 H38 120.1 . . ?
C38 C39 H39 120.1 . . ?
C38 C39 C40 119.8(13) . . ?
C40 C39 H39 120.1 . . ?
C39 C40 H40 121.2 . . ?
C41 C40 C39 117.6(14) . . ?
C41 C40 H40 121.2 . . ?
N10 C41 C40 128.2(15) . . ?
C36 C41 N10 108.7(12) . . ?
C36 C41 C40 123.0(15) . . ?
N10 C42A H42A 106.2 . . ?
N10 C42A H42B 106.2 . . ?
H42A C42A H42B 106.4 . . ?
C43A C42A N10 124(3) . . ?
C43A C42A H42A 106.2 . . ?
C43A C42A H42B 106.2 . . ?
N10 C42B H42C 107.0 . . ?
N10 C42B H42D 107.0 . . ?
H42C C42B H42D 106.8 . . ?
C43B C42B N10 121(2) . . ?
C43B C42B H42C 107.0 . . ?
C43B C42B H42D 107.0 . . ?
C42A C43A H43A 109.5 . . ?
C42A C43A H43B 109.5 . . ?
C42A C43A H43C 109.5 . . ?
H43A C43A H43B 109.5 . . ?
H43A C43A H43C 109.5 . . ?
H43B C43A H43C 109.5 . . ?
C42B C43B H43D 109.5 . . ?
C42B C43B H43E 109.5 . . ?
C42B C43B H43F 109.5 . . ?
H43D C43B H43E 109.5 . . ?
H43D C43B H43F 109.5 . . ?
H43E C43B H43F 109.5 . . ?
O5 C44 H44 107.8 . . ?
O5 C44 C45 113.8(10) . . ?
O5 C44 C66 108.0(10) . . ?
C45 C44 H44 107.8 . . ?
C45 C44 C66 111.3(10) . . ?
C66 C44 H44 107.8 . . ?
N11 C45 H45A 109.7 . . ?
N11 C45 H45B 109.7 . . ?
C44 C45 N11 110.0(10) . . ?
C44 C45 H45A 109.7 . . ?
C44 C45 H45B 109.7 . . ?
H45A C45 H45B 108.2 . . ?
N11 C46 H46A 110.4 . . ?
N11 C46 H46B 110.4 . . ?
N11 C46 C47 106.7(10) . . ?
H46A C46 H46B 108.6 . . ?
C47 C46 H46A 110.4 . . ?
C47 C46 H46B 110.4 . . ?
N12 C47 N13 117.2(13) . . ?
N12 C47 C46 115.6(12) . . ?
N13 C47 C46 127.1(12) . . ?
C49 C48 N12 127.3(14) . . ?
C53 C48 N12 112.5(13) . . ?
C53 C48 C49 120.3(14) . . ?
C48 C49 H49 123.0 . . ?
C50 C49 C48 114.1(15) . . ?
C50 C49 H49 123.0 . . ?
C49 C50 H50 118.1 . . ?
C51 C50 C49 123.8(15) . . ?
C51 C50 H50 118.1 . . ?
C50 C51 H51 119.3 . . ?
C50 C51 C52 121.4(16) . . ?
C52 C51 H51 119.3 . . ?
C51 C52 H52 123.1 . . ?
C53 C52 C51 113.8(17) . . ?
C53 C52 H52 123.1 . . ?
C48 C53 N13 101.9(13) . . ?
C52 C53 N13 131.3(16) . . ?
C52 C53 C48 126.7(16) . . ?
N13 C54 H54A 108.5 . . ?
N13 C54 H54B 108.5 . . ?
N13 C54 H54C 110.2 . . ?
N13 C54 H54D 110.2 . . ?
N13 C54 C55A 115(4) . . ?
N13 C54 C55B 107.5(13) . . ?
H54A C54 H54B 107.5 . . ?
H54C C54 H54D 108.5 . . ?
C55A C54 H54A 108.5 . . ?
C55A C54 H54B 108.5 . . ?
C55B C54 H54C 110.2 . . ?
C55B C54 H54D 110.2 . . ?
C54 C55A H55A 109.5 . . ?
C54 C55A H55B 109.5 . . ?
C54 C55A H55C 109.5 . . ?
H55A C55A H55B 109.5 . . ?
H55A C55A H55C 109.5 . . ?
H55B C55A H55C 109.5 . . ?
C54 C55B H55D 109.5 . . ?
C54 C55B H55E 109.5 . . ?
C54 C55B H55F 109.5 . . ?
H55D C55B H55E 109.5 . . ?
H55D C55B H55F 109.5 . . ?
H55E C55B H55F 109.5 . . ?
N11 C56 H56A 109.4 . . ?
N11 C56 H56B 109.4 . . ?
N11 C56 C57 111.0(11) . . ?
H56A C56 H56B 108.0 . . ?
C57 C56 H56A 109.4 . . ?
C57 C56 H56B 109.4 . . ?
N14 C57 C56 122.2(11) . . ?
N15 C57 N14 113.7(12) . . ?
N15 C57 C56 124.0(12) . . ?
N14 C58 C59 128.7(11) . . ?
N14 C58 C63 112.8(11) . . ?
C63 C58 C59 117.4(12) . . ?
C58 C59 H59 119.9 . . ?
C60 C59 C58 120.1(13) . . ?
C60 C59 H59 119.9 . . ?
C59 C60 H60 120.4 . . ?
C59 C60 C61 119.1(14) . . ?
C61 C60 H60 120.4 . . ?
C60 C61 H61 120.3 . . ?
C62 C61 C60 119.4(13) . . ?
C62 C61 H61 120.3 . . ?
C61 C62 H62 120.7 . . ?
C63 C62 C61 118.6(13) . . ?
C63 C62 H62 120.7 . . ?
C58 C63 N15 103.8(10) . . ?
C62 C63 N15 131.3(11) . . ?
C62 C63 C58 124.8(13) . . ?
N15 C64 H64A 109.2 . . ?
N15 C64 H64B 109.2 . . ?
N15 C64 C65 112.0(12) . . ?
H64A C64 H64B 107.9 . . ?
C65 C64 H64A 109.2 . . ?
C65 C64 H64B 109.2 . . ?
C64 C65 H65A 109.5 . . ?
C64 C65 H65B 109.5 . . ?
C64 C65 H65C 109.5 . . ?
H65A C65 H65B 109.5 . . ?
H65A C65 H65C 109.5 . . ?
H65B C65 H65C 109.5 . . ?
N16 C66 C44 108.3(10) . . ?
N16 C66 H66A 110.0 . . ?
N16 C66 H66B 110.0 . . ?
C44 C66 H66A 110.0 . . ?
C44 C66 H66B 110.0 . . ?
H66A C66 H66B 108.4 . . ?
N16 C67 H67A 109.9 . . ?
N16 C67 H67B 109.9 . . ?
H67A C67 H67B 108.3 . . ?
C68 C67 N16 108.9(10) . . ?
C68 C67 H67A 109.9 . . ?
C68 C67 H67B 109.9 . . ?
N17 C68 N18 112.7(11) . . ?
N17 C68 C67 121.5(12) . . ?
N18 C68 C67 125.7(12) . . ?
N17 C69 C74 109.1(12) . . ?
C70 C69 N17 131.6(15) . . ?
C70 C69 C74 119.3(15) . . ?
C69 C70 H70 119.8 . . ?
C69 C70 C71 120.3(15) . . ?
C71 C70 H70 119.8 . . ?
C70 C71 H71 120.2 . . ?
C72 C71 C70 119.7(16) . . ?
C72 C71 H71 120.2 . . ?
C71 C72 H72 119.4 . . ?
C73 C72 C71 121.1(16) . . ?
C73 C72 H72 119.4 . . ?
C72 C73 H73 121.4 . . ?
C72 C73 C74 117.2(15) . . ?
C74 C73 H73 121.4 . . ?
N18 C74 C69 105.3(13) . . ?
N18 C74 C73 132.2(14) . . ?
C73 C74 C69 122.4(14) . . ?
N18 C75 H75A 108.8 . . ?
N18 C75 H75B 108.8 . . ?
N18 C75 C76 114.0(10) . . ?
H75A C75 H75B 107.7 . . ?
C76 C75 H75A 108.8 . . ?
C76 C75 H75B 108.8 . . ?
C75 C76 H76A 109.5 . . ?
C75 C76 H76B 109.5 . . ?
C75 C76 H76C 109.5 . . ?
H76A C76 H76B 109.5 . . ?
H76A C76 H76C 109.5 . . ?
H76B C76 H76C 109.5 . . ?
N16 C77 H77A 110.2 . . ?
N16 C77 H77B 110.2 . . ?
H77A C77 H77B 108.5 . . ?
C78 C77 N16 107.4(9) . . ?
C78 C77 H77A 110.2 . . ?
C78 C77 H77B 110.2 . . ?
N19 C78 N20 110.5(11) . . ?
N19 C78 C77 128.8(11) . . ?
N20 C78 C77 119.8(10) . . ?
N19 C79 C84 106.9(13) . . ?
C80 C79 N19 130.1(12) . . ?
C80 C79 C84 122.9(12) . . ?
C79 C80 H80 122.6 . . ?
C79 C80 C81 114.7(14) . . ?
C81 C80 H80 122.6 . . ?
C80 C81 H81 119.1 . . ?
C82 C81 C80 121.8(14) . . ?
C82 C81 H81 119.1 . . ?
C81 C82 H82 118.9 . . ?
C83 C82 C81 122.2(13) . . ?
C83 C82 H82 118.9 . . ?
C82 C83 H83 120.7 . . ?
C82 C83 C84 118.5(13) . . ?
C84 C83 H83 120.7 . . ?
N20 C84 C79 106.2(11) . . ?
N20 C84 C83 133.9(12) . . ?
C83 C84 C79 119.8(14) . . ?
N20 C85 H85A 108.9 . . ?
N20 C85 H85B 108.9 . . ?
N20 C85 C86 113.4(13) . . ?
H85A C85 H85B 107.7 . . ?
C86 C85 H85A 108.9 . . ?
C86 C85 H85B 108.9 . . ?
C85 C86 H86A 109.5 . . ?
C85 C86 H86B 109.5 . . ?
C85 C86 H86C 109.5 . . ?
H86A C86 H86B 109.5 . . ?
H86A C86 H86C 109.5 . . ?
H86B C86 H86C 109.5 . . ?
F1 B1 F3A 115.1(19) . . ?
F1 B1 F3B 104.2(18) . . ?
F1 B1 F4A 94.7(15) . . ?
F1 B1 F4B 115.4(15) . . ?
F2 B1 F1 110.4(13) . . ?
F2 B1 F3A 108.8(19) . . ?
F2 B1 F3B 98.9(18) . . ?
F2 B1 F4A 130.8(17) . . ?
F2 B1 F4B 87.8(16) . . ?
F3B B1 F4B 134.6(17) . . ?
F4A B1 F3A 96.6(18) . . ?
F5 B2 F6 112.7(16) . . ?
F5 B2 F7 107.7(18) . . ?
F5 B2 F8A 116.8(18) . . ?
F5 B2 F8B 105.9(17) . . ?
F6 B2 F7 103.5(15) . . ?
F6 B2 F8B 98.1(17) . . ?
F8A B2 F6 117(2) . . ?
F8A B2 F7 96.1(19) . . ?
F8B B2 F7 128(2) . . ?
F10 B3 F9A 114.0(18) . . ?
F10 B3 F9B 101.6(17) . . ?
F10 B3 F12A 102(2) . . ?
F10 B3 F12B 118(2) . . ?
F11 B3 F9A 99.2(19) . . ?
F11 B3 F9B 121(2) . . ?
F11 B3 F10 108.0(17) . . ?
F11 B3 F12A 107.3(16) . . ?
F11 B3 F12B 112.6(18) . . ?
F12A B3 F9A 125(2) . . ?
F12B B3 F9B 95.7(19) . . ?
B4 F14 F16B 52.3(8) . . ?
B4 F16B F14 53.1(8) . . ?
F13 B4 F14 105.6(13) . . ?
F13 B4 F15A 93.5(14) . . ?
F13 B4 F15B 133.2(15) . . ?
F13 B4 F16A 108.8(15) . . ?
F13 B4 F16B 109.3(14) . . ?
F15A B4 F14 103.6(16) . . ?
F15B B4 F14 106.6(15) . . ?
F15B B4 F16B 111.4(17) . . ?
F16A B4 F14 127.6(14) . . ?
F16A B4 F15A 112.4(18) . . ?
F16B B4 F14 74.6(13) . . ?

loop_
_geom_bond_atom_site_label_1
_geom_bond_atom_site_label_2
_geom_bond_distance
_geom_bond_site_symmetry_2
_geom_bond_publ_flag
Fe1 O1 2.012(9) . ?
Fe1 O2 2.018(9) . ?
Fe1 N1 2.406(10) . ?
Fe1 N2 2.095(11) . ?
Fe1 N4 2.169(11) . ?
Fe2 O1 2.084(8) . ?
Fe2 O3 1.814(8) . ?
Fe2 O4 1.999(9) . ?
Fe2 N6 2.361(11) . ?
Fe2 N7 2.160(10) . ?
Fe2 N9 2.178(11) . ?
Fe3 O2 1.980(8) . ?
Fe3 O3 1.816(8) . ?
Fe3 O5 2.083(8) . ?
Fe3 N11 2.349(9) . ?
Fe3 N12 2.142(11) . ?
Fe3 N14 2.149(9) . ?
Fe4 O4 1.985(8) . ?
Fe4 O5 1.987(9) . ?
Fe4 N16 2.402(10) . ?
Fe4 N17 2.186(12) . ?
Fe4 N19 2.130(10) . ?
O1 C1 1.414(13) . ?
O2 H2 0.84(2) . ?
O4 H4 0.85(2) . ?
O5 C44 1.420(13) . ?
N1 C2 1.470(16) . ?
N1 C3 1.456(14) . ?
N1 C13 1.474(16) . ?
N2 C4 1.321(16) . ?
N2 C5 1.447(17) . ?
N3 C4 1.362(15) . ?
N3 C10 1.414(17) . ?
N3 C11 1.491(16) . ?
N4 C14 1.329(17) . ?
N4 C15 1.423(17) . ?
N5 C14 1.284(16) . ?
N5 C20 1.331(18) . ?
N5 C21 1.461(13) . ?
N6 C23 1.490(16) . ?
N6 C24 1.485(15) . ?
N6 C34 1.439(15) . ?
N7 C25 1.309(15) . ?
N7 C26 1.434(17) . ?
N8 C25 1.357(15) . ?
N8 C31 1.361(17) . ?
N8 C32 1.507(16) . ?
N9 C35 1.407(18) . ?
N9 C36 1.339(16) . ?
N10 C35 1.285(17) . ?
N10 C41 1.363(17) . ?
N10 C42A 1.477(18) . ?
N10 C42B 1.473(15) . ?
N11 C45 1.488(16) . ?
N11 C46 1.472(16) . ?
N11 C56 1.496(14) . ?
N12 C47 1.285(15) . ?
N12 C48 1.435(17) . ?
N13 C47 1.316(16) . ?
N13 C53 1.417(18) . ?
N13 C54 1.487(13) . ?
N14 C57 1.350(15) . ?
N14 C58 1.366(15) . ?
N15 C57 1.338(15) . ?
N15 C63 1.399(16) . ?
N15 C64 1.465(15) . ?
N16 C66 1.470(15) . ?
N16 C67 1.506(15) . ?
N16 C77 1.513(14) . ?
N17 C68 1.328(15) . ?
N17 C69 1.367(17) . ?
N18 C68 1.353(15) . ?
N18 C74 1.367(16) . ?
N18 C75 1.467(12) . ?
N19 C78 1.258(14) . ?
N19 C79 1.406(16) . ?
N20 C78 1.415(15) . ?
N20 C84 1.342(16) . ?
N20 C85 1.463(16) . ?
C1 H1 1.0000 . ?
C1 C2 1.513(16) . ?
C1 C23 1.534(17) . ?
C2 H2A 0.9900 . ?
C2 H2B 0.9900 . ?
C3 H3A 0.9900 . ?
C3 H3B 0.9900 . ?
C3 C4 1.534(17) . ?
C5 C6 1.351(19) . ?
C5 C10 1.379(18) . ?
C6 H6 0.9500 . ?
C6 C7 1.35(2) . ?
C7 H7 0.9500 . ?
C7 C8 1.35(2) . ?
C8 H8 0.9500 . ?
C8 C9 1.40(2) . ?
C9 H9 0.9500 . ?
C9 C10 1.341(18) . ?
C11 H11A 0.9900 . ?
C11 H11B 0.9900 . ?
C11 H11C 0.9900 . ?
C11 H11D 0.9900 . ?
C11 C12A 1.49(3) . ?
C11 C12B 1.48(2) . ?
C12A H12A 0.9800 . ?
C12A H12B 0.9800 . ?
C12A H12C 0.9800 . ?
C12B H12D 0.9800 . ?
C12B H12E 0.9800 . ?
C12B H12F 0.9800 . ?
C13 H13A 0.9900 . ?
C13 H13B 0.9900 . ?
C13 C14 1.500(18) . ?
C15 C16 1.40(2) . ?
C15 C20 1.42(2) . ?
C16 H16 0.9500 . ?
C16 C17 1.365(19) . ?
C17 H17 0.9500 . ?
C17 C18 1.39(2) . ?
C18 H18 0.9500 . ?
C18 C19 1.46(2) . ?
C19 H19 0.9500 . ?
C19 C20 1.40(2) . ?
C21 H21A 0.9900 . ?
C21 H21B 0.9900 . ?
C21 C22 1.55(2) . ?
C22 H22A 0.9800 . ?
C22 H22B 0.9800 . ?
C22 H22C 0.9800 . ?
C23 H23A 0.9900 . ?
C23 H23B 0.9900 . ?
C24 H24A 0.9900 . ?
C24 H24B 0.9900 . ?
C24 C25 1.477(18) . ?
C26 C27 1.316(18) . ?
C26 C31 1.405(18) . ?
C27 H27 0.9500 . ?
C27 C28 1.37(2) . ?
C28 H28 0.9500 . ?
C28 C29 1.39(2) . ?
C29 H29 0.9500 . ?
C29 C30 1.40(2) . ?
C30 H30 0.9500 . ?
C30 C31 1.420(19) . ?
C32 H32A 0.9900 . ?
C32 H32B 0.9900 . ?
C32 C33 1.491(19) . ?
C33 H33A 0.9800 . ?
C33 H33B 0.9800 . ?
C33 H33C 0.9800 . ?
C34 H34A 0.9900 . ?
C34 H34B 0.9900 . ?
C34 C35 1.519(19) . ?
C36 C37 1.394(19) . ?
C36 C41 1.339(18) . ?
C37 H37 0.9500 . ?
C37 C38 1.445(19) . ?
C38 H38 0.9500 . ?
C38 C39 1.36(2) . ?
C39 H39 0.9500 . ?
C39 C40 1.46(2) . ?
C40 H40 0.9500 . ?
C40 C41 1.382(19) . ?
C42A H42A 0.9900 . ?
C42A H42B 0.9900 . ?
C42A C43A 1.33(3) . ?
C42B H42C 0.9900 . ?
C42B H42D 0.9900 . ?
C42B C43B 1.33(3) . ?
C43A H43A 0.9800 . ?
C43A H43B 0.9800 . ?
C43A H43C 0.9800 . ?
C43B H43D 0.9800 . ?
C43B H43E 0.9800 . ?
C43B H43F 0.9800 . ?
C44 H44 1.0000 . ?
C44 C45 1.480(17) . ?
C44 C66 1.511(17) . ?
C45 H45A 0.9900 . ?
C45 H45B 0.9900 . ?
C46 H46A 0.9900 . ?
C46 H46B 0.9900 . ?
C46 C47 1.589(19) . ?
C48 C49 1.380(19) . ?
C48 C53 1.378(19) . ?
C49 H49 0.9500 . ?
C49 C50 1.374(19) . ?
C50 H50 0.9500 . ?
C50 C51 1.36(2) . ?
C51 H51 0.9500 . ?
C51 C52 1.40(2) . ?
C52 H52 0.9500 . ?
C52 C53 1.30(2) . ?
C54 H54A 0.9900 . ?
C54 H54B 0.9900 . ?
C54 H54C 0.9900 . ?
C54 H54D 0.9900 . ?
C54 C55A 1.54(2) . ?
C54 C55B 1.555(17) . ?
C55A H55A 0.9800 . ?
C55A H55B 0.9800 . ?
C55A H55C 0.9800 . ?
C55B H55D 0.9800 . ?
C55B H55E 0.9800 . ?
C55B H55F 0.9800 . ?
C56 H56A 0.9900 . ?
C56 H56B 0.9900 . ?
C56 C57 1.508(18) . ?
C58 C59 1.400(18) . ?
C58 C63 1.381(16) . ?
C59 H59 0.9500 . ?
C59 C60 1.364(17) . ?
C60 H60 0.9500 . ?
C60 C61 1.47(2) . ?
C61 H61 0.9500 . ?
C61 C62 1.35(2) . ?
C62 H62 0.9500 . ?
C62 C63 1.348(18) . ?
C64 H64A 0.9900 . ?
C64 H64B 0.9900 . ?
C64 C65 1.483(19) . ?
C65 H65A 0.9800 . ?
C65 H65B 0.9800 . ?
C65 H65C 0.9800 . ?
C66 H66A 0.9900 . ?
C66 H66B 0.9900 . ?
C67 H67A 0.9900 . ?
C67 H67B 0.9900 . ?
C67 C68 1.486(18) . ?
C69 C70 1.301(18) . ?
C69 C74 1.422(19) . ?
C70 H70 0.9500 . ?
C70 C71 1.42(2) . ?
C71 H71 0.9500 . ?
C71 C72 1.40(2) . ?
C72 H72 0.9500 . ?
C72 C73 1.35(2) . ?
C73 H73 0.9500 . ?
C73 C74 1.392(19) . ?
C75 H75A 0.9900 . ?
C75 H75B 0.9900 . ?
C75 C76 1.524(15) . ?
C76 H76A 0.9800 . ?
C76 H76B 0.9800 . ?
C76 H76C 0.9800 . ?
C77 H77A 0.9900 . ?
C77 H77B 0.9900 . ?
C77 C78 1.493(16) . ?
C79 C80 1.393(19) . ?
C79 C84 1.414(18) . ?
C80 H80 0.9500 . ?
C80 C81 1.413(18) . ?
C81 H81 0.9500 . ?
C81 C82 1.388(19) . ?
C82 H82 0.9500 . ?
C82 C83 1.356(18) . ?
C83 H83 0.9500 . ?
C83 C84 1.378(18) . ?
C85 H85A 0.9900 . ?
C85 H85B 0.9900 . ?
C85 C86 1.52(2) . ?
C86 H86A 0.9800 . ?
C86 H86B 0.9800 . ?
C86 H86C 0.9800 . ?
F1 B1 1.352(13) . ?
F2 B1 1.35(2) . ?
F3A B1 1.357(15) . ?
F3B B1 1.373(15) . ?
F4A B1 1.355(15) . ?
F4B B1 1.403(14) . ?
F5 B2 1.34(3) . ?
F6 B2 1.389(18) . ?
F7 B2 1.41(2) . ?
F8A B2 1.362(19) . ?
F8B B2 1.40(2) . ?
F9A B3 1.47(2) . ?
F9B B3 1.43(2) . ?
F10 B3 1.40(2) . ?
F11 B3 1.36(3) . ?
F12A B3 1.42(3) . ?
F12B B3 1.40(3) . ?
F13 B4 1.323(13) . ?
F14 F16B 1.68(2) . ?
F14 B4 1.391(13) . ?
F15A B4 1.389(14) . ?
F15B B4 1.348(14) . ?
F16A B4 1.348(14) . ?
F16B B4 1.377(14) . ?

loop_
_geom_torsion_atom_site_label_1
_geom_torsion_atom_site_label_2
_geom_torsion_atom_site_label_3
_geom_torsion_atom_site_label_4
_geom_torsion
_geom_torsion_site_symmetry_1
_geom_torsion_site_symmetry_2
_geom_torsion_site_symmetry_3
_geom_torsion_site_symmetry_4
_geom_torsion_publ_flag
Fe1 O1 C1 C2 -53.0(11) . . . . ?
Fe1 O1 C1 C23 -174.5(7) . . . . ?
Fe1 N1 C2 C1 -35.5(9) . . . . ?
Fe1 N1 C3 C4 12.5(13) . . . . ?
Fe1 N1 C13 C14 29.8(11) . . . . ?
Fe1 N2 C4 N3 -176.7(8) . . . . ?
Fe1 N2 C4 C3 10.1(18) . . . . ?
Fe1 N2 C5 C6 -7(2) . . . . ?
Fe1 N2 C5 C10 173.6(10) . . . . ?
Fe1 N4 C14 N5 177.9(8) . . . . ?
Fe1 N4 C14 C13 2.0(14) . . . . ?
Fe1 N4 C15 C16 0(2) . . . . ?
Fe1 N4 C15 C20 -179.9(9) . . . . ?
Fe2 O1 C1 C2 154.4(8) . . . . ?
Fe2 O1 C1 C23 32.9(11) . . . . ?
Fe2 N6 C23 C1 47.7(9) . . . . ?
Fe2 N6 C24 C25 2.3(13) . . . . ?
Fe2 N6 C34 C35 -44.4(12) . . . . ?
Fe2 N7 C25 N8 -177.9(8) . . . . ?
Fe2 N7 C25 C24 -0.8(16) . . . . ?
Fe2 N7 C26 C27 -4(2) . . . . ?
Fe2 N7 C26 C31 175.1(9) . . . . ?
Fe2 N9 C35 N10 -179.7(8) . . . . ?
Fe2 N9 C35 C34 3.0(14) . . . . ?
Fe2 N9 C36 C37 -6(2) . . . . ?
Fe2 N9 C36 C41 178.1(10) . . . . ?
Fe3 O5 C44 C45 28.2(11) . . . . ?
Fe3 O5 C44 C66 152.3(7) . . . . ?
Fe3 N11 C45 C44 45.9(9) . . . . ?
Fe3 N11 C46 C47 -42.1(10) . . . . ?
Fe3 N11 C56 C57 -1.3(13) . . . . ?
Fe3 N12 C47 N13 179.8(8) . . . . ?
Fe3 N12 C47 C46 1.8(14) . . . . ?
Fe3 N12 C48 C49 -1.3(19) . . . . ?
Fe3 N12 C48 C53 178.5(8) . . . . ?
Fe3 N14 C57 N15 177.8(8) . . . . ?
Fe3 N14 C57 C56 -5.0(16) . . . . ?
Fe3 N14 C58 C59 13(2) . . . . ?
Fe3 N14 C58 C63 -179.3(9) . . . . ?
Fe4 O5 C44 C45 -177.1(7) . . . . ?
Fe4 O5 C44 C66 -53.0(10) . . . . ?
Fe4 N16 C66 C44 -34.7(9) . . . . ?
Fe4 N16 C67 C68 34.4(10) . . . . ?
Fe4 N16 C77 C78 12.3(12) . . . . ?
Fe4 N17 C68 N18 -179.1(7) . . . . ?
Fe4 N17 C68 C67 5.6(14) . . . . ?
Fe4 N17 C69 C70 -1(2) . . . . ?
Fe4 N17 C69 C74 177.1(9) . . . . ?
Fe4 N19 C78 N20 178.9(8) . . . . ?
Fe4 N19 C78 C77 10.0(18) . . . . ?
Fe4 N19 C79 C80 -2(2) . . . . ?
Fe4 N19 C79 C84 -179.3(9) . . . . ?
O1 Fe2 O3 Fe3 26.5(6) . . . . ?
O1 C1 C2 N1 59.3(11) . . . . ?
O1 C1 C23 N6 -57.2(12) . . . . ?
O2 Fe3 O3 Fe2 -63.6(6) . . . . ?
O4 Fe2 O3 Fe3 -63.8(6) . . . . ?
O5 Fe3 O3 Fe2 27.3(6) . . . . ?
O5 C44 C45 N11 -53.2(12) . . . . ?
O5 C44 C66 N16 57.6(11) . . . . ?
N1 C3 C4 N2 -15.9(19) . . . . ?
N1 C3 C4 N3 171.5(12) . . . . ?
N1 C13 C14 N4 -23.0(15) . . . . ?
N1 C13 C14 N5 161.5(11) . . . . ?
N2 C5 C6 C7 -178.3(13) . . . . ?
N2 C5 C10 N3 1.0(15) . . . . ?
N2 C5 C10 C9 179.8(13) . . . . ?
N4 C15 C16 C17 -177.9(13) . . . . ?
N4 C15 C20 N5 0.3(15) . . . . ?
N4 C15 C20 C19 177.7(13) . . . . ?
N6 C24 C25 N7 -1.2(18) . . . . ?
N6 C24 C25 N8 175.5(11) . . . . ?
N6 C34 C35 N9 30.1(16) . . . . ?
N6 C34 C35 N10 -146.6(14) . . . . ?
N7 Fe2 O3 Fe3 120.3(6) . . . . ?
N7 C26 C27 C28 176.4(14) . . . . ?
N7 C26 C31 N8 1.0(15) . . . . ?
N7 C26 C31 C30 -176.7(13) . . . . ?
N9 Fe2 O3 Fe3 -154.5(5) . . . . ?
N9 C36 C37 C38 -177.6(12) . . . . ?
N9 C36 C41 N10 1.1(15) . . . . ?
N9 C36 C41 C40 177.3(12) . . . . ?
N11 C46 C47 N12 29.5(14) . . . . ?
N11 C46 C47 N13 -148.3(12) . . . . ?
N11 C56 C57 N14 4.1(17) . . . . ?
N11 C56 C57 N15 -179.0(11) . . . . ?
N12 Fe3 O3 Fe2 -156.2(5) . . . . ?
N12 C48 C49 C50 -179.5(11) . . . . ?
N12 C48 C53 N13 3.0(12) . . . . ?
N12 C48 C53 C52 179.8(12) . . . . ?
N14 Fe3 O3 Fe2 119.4(6) . . . . ?
N14 C58 C59 C60 174.0(13) . . . . ?
N14 C58 C63 N15 4.6(15) . . . . ?
N14 C58 C63 C62 -176.7(13) . . . . ?
N16 C67 C68 N17 -29.1(14) . . . . ?
N16 C67 C68 N18 156.2(10) . . . . ?
N16 C77 C78 N19 -16.0(19) . . . . ?
N16 C77 C78 N20 176.1(11) . . . . ?
N17 C69 C70 C71 -178.4(13) . . . . ?
N17 C69 C74 N18 -2.6(14) . . . . ?
N17 C69 C74 C73 -179.6(12) . . . . ?
N19 C79 C80 C81 -175.4(13) . . . . ?
N19 C79 C84 N20 -1.0(15) . . . . ?
N19 C79 C84 C83 177.3(13) . . . . ?
C2 N1 C3 C4 -101.7(12) . . . . ?
C2 N1 C13 C14 144.2(10) . . . . ?
C2 C1 C23 N6 -178.0(9) . . . . ?
C3 N1 C2 C1 83.3(11) . . . . ?
C3 N1 C13 C14 -91.7(12) . . . . ?
C4 N2 C5 C6 179.9(14) . . . . ?
C4 N2 C5 C10 0.5(15) . . . . ?
C4 N3 C10 C5 -2.2(15) . . . . ?
C4 N3 C10 C9 179.3(16) . . . . ?
C4 N3 C11 C12A 104(4) . . . . ?
C4 N3 C11 C12B 91.3(19) . . . . ?
C5 N2 C4 N3 -2.0(15) . . . . ?
C5 N2 C4 C3 -175.2(12) . . . . ?
C5 C6 C7 C8 1(2) . . . . ?
C6 C5 C10 N3 -178.5(12) . . . . ?
C6 C5 C10 C9 0(2) . . . . ?
C6 C7 C8 C9 -4(3) . . . . ?
C7 C8 C9 C10 5(2) . . . . ?
C8 C9 C10 N3 175.1(15) . . . . ?
C8 C9 C10 C5 -3(2) . . . . ?
C10 N3 C4 N2 2.7(16) . . . . ?
C10 N3 C4 C3 176.1(12) . . . . ?
C10 N3 C11 C12A -79(4) . . . . ?
C10 N3 C11 C12B -91.6(19) . . . . ?
C10 C5 C6 C7 1(2) . . . . ?
C11 N3 C4 N2 -179.8(13) . . . . ?
C11 N3 C4 C3 -6(2) . . . . ?
C11 N3 C10 C5 -179.8(12) . . . . ?
C11 N3 C10 C9 2(2) . . . . ?
C13 N1 C2 C1 -153.6(9) . . . . ?
C13 N1 C3 C4 133.3(11) . . . . ?
C14 N4 C15 C16 -178.4(13) . . . . ?
C14 N4 C15 C20 1.7(13) . . . . ?
C14 N5 C20 C15 -2.3(15) . . . . ?
C14 N5 C20 C19 -179.1(17) . . . . ?
C14 N5 C21 C22 80.2(16) . . . . ?
C15 N4 C14 N5 -3.4(14) . . . . ?
C15 N4 C14 C13 -179.3(10) . . . . ?
C15 C16 C17 C18 2(2) . . . . ?
C16 C15 C20 N5 -179.6(12) . . . . ?
C16 C15 C20 C19 -2(2) . . . . ?
C16 C17 C18 C19 -6(2) . . . . ?
C17 C18 C19 C20 5(2) . . . . ?
C18 C19 C20 N5 175.1(16) . . . . ?
C18 C19 C20 C15 -2(2) . . . . ?
C20 N5 C14 N4 3.7(15) . . . . ?
C20 N5 C14 C13 179.3(12) . . . . ?
C20 N5 C21 C22 -102.0(16) . . . . ?
C20 C15 C16 C17 2(2) . . . . ?
C21 N5 C14 N4 -178.2(11) . . . . ?
C21 N5 C14 C13 -2.6(19) . . . . ?
C21 N5 C20 C15 179.6(11) . . . . ?
C21 N5 C20 C19 3(3) . . . . ?
C23 N6 C24 C25 114.4(12) . . . . ?
C23 N6 C34 C35 -154.5(11) . . . . ?
C23 C1 C2 N1 -178.0(9) . . . . ?
C24 N6 C23 C1 -71.3(12) . . . . ?
C24 N6 C34 C35 79.8(14) . . . . ?
C25 N7 C26 C27 -178.1(14) . . . . ?
C25 N7 C26 C31 1.1(14) . . . . ?
C25 N8 C31 C26 -2.6(16) . . . . ?
C25 N8 C31 C30 174.7(16) . . . . ?
C25 N8 C32 C33 99.0(15) . . . . ?
C26 N7 C25 N8 -2.8(14) . . . . ?
C26 N7 C25 C24 174.3(12) . . . . ?
C26 C27 C28 C29 4(2) . . . . ?
C27 C26 C31 N8 -179.7(13) . . . . ?
C27 C26 C31 C30 3(2) . . . . ?
C27 C28 C29 C30 -5(2) . . . . ?
C28 C29 C30 C31 4(2) . . . . ?
C29 C30 C31 N8 179.8(15) . . . . ?
C29 C30 C31 C26 -3(2) . . . . ?
C31 N8 C25 N7 3.4(15) . . . . ?
C31 N8 C25 C24 -173.7(13) . . . . ?
C31 N8 C32 C33 -79.2(18) . . . . ?
C31 C26 C27 C28 -3(2) . . . . ?
C32 N8 C25 N7 -175.1(11) . . . . ?
C32 N8 C25 C24 8(2) . . . . ?
C32 N8 C31 C26 175.8(13) . . . . ?
C32 N8 C31 C30 -7(3) . . . . ?
C34 N6 C23 C1 161.0(10) . . . . ?
C34 N6 C24 C25 -118.7(13) . . . . ?
C35 N9 C36 C37 175.2(12) . . . . ?
C35 N9 C36 C41 -0.2(14) . . . . ?
C35 N10 C41 C36 -1.6(15) . . . . ?
C35 N10 C41 C40 -177.6(13) . . . . ?
C35 N10 C42A C43A 160(7) . . . . ?
C35 N10 C42B C43B -76(3) . . . . ?
C36 N9 C35 N10 -0.9(14) . . . . ?
C36 N9 C35 C34 -178.2(11) . . . . ?
C36 C37 C38 C39 0.7(19) . . . . ?
C37 C36 C41 N10 -174.8(11) . . . . ?
C37 C36 C41 C40 1(2) . . . . ?
C37 C38 C39 C40 2(2) . . . . ?
C38 C39 C40 C41 -4(2) . . . . ?
C39 C40 C41 N10 177.1(13) . . . . ?
C39 C40 C41 C36 2(2) . . . . ?
C41 N10 C35 N9 1.5(15) . . . . ?
C41 N10 C35 C34 178.3(14) . . . . ?
C41 N10 C42A C43A -3(13) . . . . ?
C41 N10 C42B C43B 99(3) . . . . ?
C41 C36 C37 C38 -2.7(18) . . . . ?
C42A N10 C35 N9 -163(6) . . . . ?
C42A N10 C35 C34 14(7) . . . . ?
C42A N10 C41 C36 166(5) . . . . ?
C42A N10 C41 C40 -10(6) . . . . ?
C42A N10 C42B C43B 148(16) . . . . ?
C42B N10 C35 N9 177.8(15) . . . . ?
C42B N10 C35 C34 -5(2) . . . . ?
C42B N10 C41 C36 -177.3(17) . . . . ?
C42B N10 C41 C40 7(3) . . . . ?
C42B N10 C42A C43A -144(23) . . . . ?
C45 N11 C46 C47 -153.5(9) . . . . ?
C45 N11 C56 C57 110.0(12) . . . . ?
C45 C44 C66 N16 -176.8(9) . . . . ?
C46 N11 C45 C44 160.8(10) . . . . ?
C46 N11 C56 C57 -120.7(12) . . . . ?
C47 N12 C48 C49 178.1(12) . . . . ?
C47 N12 C48 C53 -2.2(13) . . . . ?
C47 N13 C53 C48 -2.6(12) . . . . ?
C47 N13 C53 C52 -179.2(14) . . . . ?
C47 N13 C54 C55A -74(4) . . . . ?
C47 N13 C54 C55B -106.4(17) . . . . ?
C48 N12 C47 N13 0.3(14) . . . . ?
C48 N12 C47 C46 -177.7(9) . . . . ?
C48 C49 C50 C51 -1.7(18) . . . . ?
C49 C48 C53 N13 -177.3(11) . . . . ?
C49 C48 C53 C52 0(2) . . . . ?
C49 C50 C51 C52 2(2) . . . . ?
C50 C51 C52 C53 -2(2) . . . . ?
C51 C52 C53 N13 176.7(12) . . . . ?
C51 C52 C53 C48 1(2) . . . . ?
C53 N13 C47 N12 1.5(15) . . . . ?
C53 N13 C47 C46 179.2(11) . . . . ?
C53 N13 C54 C55A 108(4) . . . . ?
C53 N13 C54 C55B 75.0(18) . . . . ?
C53 C48 C49 C50 0.8(17) . . . . ?
C54 N13 C47 N12 -177.3(11) . . . . ?
C54 N13 C47 C46 0(2) . . . . ?
C54 N13 C53 C48 176.3(11) . . . . ?
C54 N13 C53 C52 0(2) . . . . ?
C56 N11 C45 C44 -72.8(11) . . . . ?
C56 N11 C46 C47 80.6(11) . . . . ?
C57 N14 C58 C59 -171.0(14) . . . . ?
C57 N14 C58 C63 -3.4(14) . . . . ?
C57 N15 C63 C58 -3.8(14) . . . . ?
C57 N15 C63 C62 177.6(14) . . . . ?
C57 N15 C64 C65 94.0(17) . . . . ?
C58 N14 C57 N15 0.8(14) . . . . ?
C58 N14 C57 C56 178.0(12) . . . . ?
C58 C59 C60 C61 -2(2) . . . . ?
C59 C58 C63 N15 173.7(12) . . . . ?
C59 C58 C63 C62 -8(2) . . . . ?
C59 C60 C61 C62 -4(2) . . . . ?
C60 C61 C62 C63 3(2) . . . . ?
C61 C62 C63 N15 -179.2(15) . . . . ?
C61 C62 C63 C58 2(2) . . . . ?
C63 N15 C57 N14 2.0(15) . . . . ?
C63 N15 C57 C56 -175.2(12) . . . . ?
C63 N15 C64 C65 -79.8(17) . . . . ?
C63 C58 C59 C60 7(2) . . . . ?
C64 N15 C57 N14 -172.9(11) . . . . ?
C64 N15 C57 C56 10(2) . . . . ?
C64 N15 C63 C58 170.9(12) . . . . ?
C64 N15 C63 C62 -8(2) . . . . ?
C66 N16 C67 C68 149.0(10) . . . . ?
C66 N16 C77 C78 -103.1(12) . . . . ?
C66 C44 C45 N11 -175.6(9) . . . . ?
C67 N16 C66 C44 -151.4(9) . . . . ?
C67 N16 C77 C78 129.5(11) . . . . ?
C68 N17 C69 C70 -174.2(14) . . . . ?
C68 N17 C69 C74 4.4(13) . . . . ?
C68 N18 C74 C69 -0.2(13) . . . . ?
C68 N18 C74 C73 176.3(14) . . . . ?
C68 N18 C75 C76 74.8(15) . . . . ?
C69 N17 C68 N18 -4.7(13) . . . . ?
C69 N17 C68 C67 179.9(10) . . . . ?
C69 C70 C71 C72 -4(2) . . . . ?
C70 C69 C74 N18 176.2(12) . . . . ?
C70 C69 C74 C73 -1(2) . . . . ?
C70 C71 C72 C73 3(2) . . . . ?
C71 C72 C73 C74 0(2) . . . . ?
C72 C73 C74 N18 -176.7(14) . . . . ?
C72 C73 C74 C69 -1(2) . . . . ?
C74 N18 C68 N17 3.1(13) . . . . ?
C74 N18 C68 C67 178.2(11) . . . . ?
C74 N18 C75 C76 -99.8(15) . . . . ?
C74 C69 C70 C71 3(2) . . . . ?
C75 N18 C68 N17 -172.3(10) . . . . ?
C75 N18 C68 C67 2.8(17) . . . . ?
C75 N18 C74 C69 175.2(10) . . . . ?
C75 N18 C74 C73 -8(2) . . . . ?
C77 N16 C66 C44 84.1(11) . . . . ?
C77 N16 C67 C68 -84.2(11) . . . . ?
C78 N19 C79 C80 178.9(14) . . . . ?
C78 N19 C79 C84 2.0(15) . . . . ?
C78 N20 C84 C79 -0.2(15) . . . . ?
C78 N20 C84 C83 -178.2(17) . . . . ?
C78 N20 C85 C86 84.6(18) . . . . ?
C79 N19 C78 N20 -2.1(15) . . . . ?
C79 N19 C78 C77 -170.9(13) . . . . ?
C79 C80 C81 C82 -1(2) . . . . ?
C80 C79 C84 N20 -178.2(12) . . . . ?
C80 C79 C84 C83 0(2) . . . . ?
C80 C81 C82 C83 -1(2) . . . . ?
C81 C82 C83 C84 2(2) . . . . ?
C82 C83 C84 N20 176.0(15) . . . . ?
C82 C83 C84 C79 -2(2) . . . . ?
C84 N20 C78 N19 1.5(15) . . . . ?
C84 N20 C78 C77 171.5(12) . . . . ?
C84 N20 C85 C86 -94.1(17) . . . . ?
C84 C79 C80 C81 1(2) . . . . ?
C85 N20 C78 N19 -177.4(13) . . . . ?
C85 N20 C78 C77 -7(2) . . . . ?
C85 N20 C84 C79 178.8(13) . . . . ?
C85 N20 C84 C83 1(3) . . . . ?
F14 F16B B4 F13 -101.5(14) . . . . ?
F14 F16B B4 F15A 88(5) . . . . ?
F14 F16B B4 F15B 102.1(17) . . . . ?
F14 F16B B4 F16A 158.1(17) . . . . ?
F16B F14 B4 F13 106.2(15) . . . . ?
F16B F14 B4 F15A -156.2(18) . . . . ?
F16B F14 B4 F15B -108.2(18) . . . . ?
F16B F14 B4 F16A -23.4(19) . . . . ?

loop_
_smtbx_masks_void_nr
_smtbx_masks_void_average_x
_smtbx_masks_void_average_y
_smtbx_masks_void_average_z
_smtbx_masks_void_volume
_smtbx_masks_void_count_electrons
_smtbx_masks_void_content
1 0.000 0.000 0.000 611.2 173.8 ?
2 0.254 0.496 0.752 41.2 4.7 ?
3 0.746 0.504 0.248 41.2 4.4 ?
